data_4085415
loop_
_publ_author_name
'Gardner, Benedict M.'
'Lewis, William'
'Blake, Alexander J.'
'Liddle, Stephen T.'

_publ_section_title
;
 Thorium Triamidoamine Complexes: Synthesis of an Unusual Dinuclear
 Tuck-in--Tuck-over Thorium Metallacycle Featuring the Longest Known
 Thorium&#x2212;\s-Alkyl Bond
;
_journal_issue 11
_journal_name_full Organometallics
_journal_page_first 2386
_journal_paper_doi 10.1021/om501177s
_journal_volume 34
_journal_year 2015
_chemical_formula_moiety 'C28 H65 Cl N4 O Si3 Th, C6 H14'
_chemical_formula_sum 'C34 H79 Cl N4 O Si3 Th'
_chemical_formula_weight 911.77
_space_group_crystal_system triclinic
_space_group_IT_number 2
_space_group_name_Hall '-P 1'
_space_group_name_H-M_alt 'P -1'
_symmetry_space_group_name_Hall '-P 1'
_symmetry_space_group_name_H-M 'P -1'
_atom_sites_solution_hydrogens geom
_audit_creation_date 2014-11-10
_audit_creation_method
;
Olex2 1.2
(compiled 2014.09.19 svn.r3010 for OlexSys, GUI svn.r4874)
;
_cell_angle_alpha 71.861(5)
_cell_angle_beta 74.644(5)
_cell_angle_gamma 81.898(5)
_cell_formula_units_Z 6
_cell_length_a 14.481(5)
_cell_length_b 20.964(7)
_cell_length_c 22.540(7)
_cell_measurement_reflns_used 10738
_cell_measurement_temperature 90(2)
_cell_measurement_theta_max 27.07
_cell_measurement_theta_min 2.25
_cell_volume 6258(4)
_computing_molecular_graphics 'Olex2 (Dolomanov et al., 2009)'
_computing_publication_material 'Olex2 (Dolomanov et al., 2009)'
_computing_structure_refinement 'ShelXL (Sheldrick, 2008)'
_diffrn_ambient_temperature 90(2)
_diffrn_detector_area_resol_mean 8.366
_diffrn_measured_fraction_theta_full 0.993
_diffrn_measured_fraction_theta_max 0.917
_diffrn_measurement_device_type 'Bruker SMART APEX CCD area detector'
_diffrn_measurement_method \w
_diffrn_radiation_monochromator graphite
_diffrn_radiation_type MoK\a
_diffrn_radiation_wavelength 0.71073
_diffrn_reflns_av_R_equivalents 0.0986
_diffrn_reflns_av_unetI/netI 0.2022
_diffrn_reflns_Laue_measured_fraction_full 0.993
_diffrn_reflns_Laue_measured_fraction_max 0.917
_diffrn_reflns_limit_h_max 18
_diffrn_reflns_limit_h_min -18
_diffrn_reflns_limit_k_max 27
_diffrn_reflns_limit_k_min -27
_diffrn_reflns_limit_l_max 29
_diffrn_reflns_limit_l_min -29
_diffrn_reflns_number 54396
_diffrn_reflns_point_group_measured_fraction_full 0.993
_diffrn_reflns_point_group_measured_fraction_max 0.917
_diffrn_reflns_theta_full 25.000
_diffrn_reflns_theta_max 28.086
_diffrn_reflns_theta_min 1.556
_diffrn_source 'sealed tube'
_exptl_absorpt_coefficient_mu 3.755
_exptl_absorpt_correction_T_max 0.4306
_exptl_absorpt_correction_T_min 0.2667
_exptl_absorpt_correction_type multi-scan
_exptl_absorpt_process_details
;
SADABS-2007/2 (Bruker,2007) was used for absorption correction.
wR2(int) was 0.0894 before and 0.0580 after correction.
The Ratio of minimum to maximum transmission is 0.6194.
The \l/2 correction factor is 0.0015.
;
_exptl_crystal_colour 'clear colourless'
_exptl_crystal_colour_lustre clear
_exptl_crystal_colour_primary colourless
_exptl_crystal_density_diffrn 1.452
_exptl_crystal_density_method 'not measured'
_exptl_crystal_description needle
_exptl_crystal_F_000 2808
_exptl_crystal_size_max 0.36
_exptl_crystal_size_mid 0.04
_exptl_crystal_size_min 0.04
_refine_diff_density_max 2.216
_refine_diff_density_min -3.082
_refine_diff_density_rms 0.248
_refine_ls_extinction_method none
_refine_ls_goodness_of_fit_ref 1.016
_refine_ls_hydrogen_treatment constr
_refine_ls_matrix_type full
_refine_ls_number_parameters 1092
_refine_ls_number_reflns 27954
_refine_ls_number_restraints 1107
_refine_ls_restrained_S_all 1.000
_refine_ls_R_factor_all 0.1808
_refine_ls_R_factor_gt 0.0838
_refine_ls_shift/su_max 0.001
_refine_ls_shift/su_mean 0.000
_refine_ls_structure_factor_coef Fsqd
_refine_ls_weighting_details 'w=1/[\s^2^(Fo^2^)+(0.0795P)^2^+100.6395P] where P=(Fo^2^+2Fc^2^)/3'
_refine_ls_weighting_scheme calc
_refine_ls_wR_factor_gt 0.1949
_refine_ls_wR_factor_ref 0.2306
_reflns_Friedel_coverage 0.000
_reflns_number_gt 13920
_reflns_number_total 27954
_reflns_threshold_expression 'I > 2\s(I)'
_cod_data_source_file om501177s_si_001.cif
_cod_data_source_block 1
_cod_depositor_comments 'Adding full bibliography for 4085415--4085420.cif.'
_cod_original_cell_volume 6257(3)
_cod_database_code 4085415
_nottingham_internal_coll_name THBGLE
_nottingham_internal_coll_number 11755
_nottingham_internal_coll_client BMG/STL
_nottingham_internal_coll_type sphere
_nottingham_internal_coll_frame_method \w
_nottingham_internal_coll_frame_time 90
_nottingham_internal_coll_frame_width 0.3
_nottingham_internal_coll_user BMG
_nottingham_internal_coll_date 10/08/2012
_nottingham_internal_coll_location NOTTS
_nottingham_internal_process_date 15/08/2012
_nottingham_internal_process_user BMG
_nottingham_internal_solution_date 15/08/2012
_nottingham_internal_solution_user BMG
_nottingham_internal_refinement_date 10/11/2012
_nottingham_internal_refinement_user BMG/WL
_nottingham_internal_validation_date 21/11/2014
_nottingham_internal_validation_user pczwl
_nottingham_internal_archive_date 21/11/2014
_platon_squeeze_void_probe_radius 1.20
_shelx_space_group_comment
;
The symmetry employed for this shelxl refinement is uniquely defined
by the following loop, which should always be used as a source of
symmetry information in preference to the above space-group names.
They are only intended as comments.
;
_olex2_refinement_description
;
1. Fixed Uiso
 At 1.2 times of:
  All C(H,H) groups, All C(H,H,H,H) groups
 At 1.5 times of:
  All C(H,H,H) groups
2. Restrained distances
 O3-C81A \\sim O3-C81
 with sigma of 0.02
 C82A-C81A \\sim C82-C81
 with sigma of 0.02
 C83-C82A \\sim C83-C82
 with sigma of 0.02
3. Rigid body (RIGU) restrains
 All non-hydrogen atoms
 with sigma for 1-2 distances of 0.004 and sigma for 1-3 distances of 0.004
4. Others
 Sof(C81A)=Sof(H81C)=Sof(H81D)=1-FVAR(1)
 Sof(C81)=Sof(H81A)=Sof(H81B)=FVAR(1)
 Sof(H83C)=Sof(H83D)=Sof(C82A)=Sof(H82C)=Sof(H82D)=1-FVAR(2)
 Sof(C82)=Sof(H82A)=Sof(H82B)=Sof(H83A)=Sof(H83B)=FVAR(2)
5.a Secondary CH2 refined with riding coordinates:
 C7(H7A,H7B), C8(H8A,H8B), C15(H15A,H15B), C16(H16A,H16B), C23(H23A,H23B),
 C24(H24A,H24B), C25(H25A,H25B), C26(H26A,H26B), C27(H27A,H27B), C28(H28A,H28B),
  C35(H35A,H35B), C36(H36A,H36B), C43(H43A,H43B), C44(H44A,H44B), C51(H51A,
 H51B), C52(H52A,H52B), C53(H53A,H53B), C54(H54A,H54B), C55(H55A,H55B),
 C56(H56A,H56B), C63(H63A,H63B), C64(H64A,H64B), C71(H71A,H71B), C72(H72A,H72B),
  C79(H79A,H79B), C80(H80A,H80B), C81(H81A,H81B), C82(H82A,H82B), C83(H83A,
 H83B), C83(H83C,H83D), C84(H84A,H84B), C81A(H81C,H81D), C82A(H82C,H82D)
5.b Idealised Me refined as rotating group:
 C1(H1A,H1B,H1C), C2(H2A,H2B,H2C), C4(H4A,H4B,H4C), C5(H5A,H5B,H5C), C6(H6A,
 H6B,H6C), C9(H9A,H9B,H9C), C10(H10A,H10B,H10C), C12(H12A,H12B,H12C), C13(H13A,
 H13B,H13C), C14(H14A,H14B,H14C), C17(H17A,H17B,H17C), C18(H18A,H18B,H18C),
 C20(H20A,H20B,H20C), C21(H21A,H21B,H21C), C22(H22A,H22B,H22C), C29(H29A,H29B,
 H29C), C30(H30A,H30B,H30C), C32(H32A,H32B,H32C), C33(H33A,H33B,H33C), C34(H34A,
 H34B,H34C), C37(H37A,H37B,H37C), C38(H38A,H38B,H38C), C40(H40A,H40B,H40C),
 C41(H41A,H41B,H41C), C42(H42A,H42B,H42C), C45(H45A,H45B,H45C), C46(H46A,H46B,
 H46C), C48(H48A,H48B,H48C), C49(H49A,H49B,H49C), C50(H50A,H50B,H50C), C57(H57A,
 H57B,H57C), C58(H58A,H58B,H58C), C60(H60A,H60B,H60C), C61(H61A,H61B,H61C),
 C62(H62A,H62B,H62C), C65(H65A,H65B,H65C), C66(H66A,H66B,H66C), C68(H68A,H68B,
 H68C), C69(H69A,H69B,H69C), C70(H70A,H70B,H70C), C73(H73A,H73B,H73C), C74(H74A,
 H74B,H74C), C76(H76A,H76B,H76C), C77(H77A,H77B,H77C), C78(H78A,H78B,H78C)
;
_shelx_shelxl_version_number 2014/7
_olex2_submission_special_instructions 'No special instructions were received'

loop_
_space_group_symop_operation_xyz
'x, y, z'
'-x, -y, -z'

loop_
_atom_site_label
_atom_site_type_symbol
_atom_site_fract_x
_atom_site_fract_y
_atom_site_fract_z
_atom_site_U_iso_or_equiv
_atom_site_adp_type
_atom_site_occupancy
_atom_site_site_symmetry_order
_atom_site_calc_flag
_atom_site_refinement_flags_posn
_atom_site_refinement_flags_occupancy
_atom_site_disorder_assembly
_atom_site_disorder_group
Th1 Th 0.20080(4) 0.33119(3) 0.20442(3) 0.02518(15) Uani 1 1 d . . . .
Cl1 Cl 0.2137(3) 0.2913(2) 0.09787(17) 0.0338(9) Uani 1 1 d . . . .
N1 N 0.0406(9) 0.3380(6) 0.2525(6) 0.027(2) Uani 1 1 d . . . .
Si1 Si -0.0541(3) 0.3576(3) 0.2166(2) 0.0371(11) Uani 1 1 d . . . .
C1 C -0.0083(12) 0.3934(9) 0.1288(8) 0.040(4) Uani 1 1 d . . . .
H1A H 0.0196 0.4362 0.1203 0.060 Uiso 1 1 calc GR . . .
H1B H -0.0612 0.4009 0.1074 0.060 Uiso 1 1 calc GR . . .
H1C H 0.0410 0.3619 0.1124 0.060 Uiso 1 1 calc GR . . .
C2 C -0.1412(14) 0.4232(10) 0.2460(10) 0.056(5) Uani 1 1 d . . . .
H2A H -0.1085 0.4645 0.2355 0.084 Uiso 1 1 calc GR . . .
H2B H -0.1654 0.4065 0.2926 0.084 Uiso 1 1 calc GR . . .
H2C H -0.1950 0.4326 0.2251 0.084 Uiso 1 1 calc GR . . .
C3 C -0.1225(13) 0.2834(10) 0.2318(9) 0.046(3) Uani 1 1 d . . . .
C4 C -0.1707(14) 0.2526(10) 0.3026(9) 0.055(5) Uani 1 1 d . . . .
H4A H -0.1930 0.2885 0.3234 0.083 Uiso 1 1 calc GR . . .
H4B H -0.1244 0.2215 0.3240 0.083 Uiso 1 1 calc GR . . .
H4C H -0.2255 0.2282 0.3056 0.083 Uiso 1 1 calc GR . . .
C5 C -0.0558(13) 0.2273(9) 0.2069(8) 0.048(4) Uani 1 1 d . . . .
H5A H 0.0033 0.2201 0.2222 0.072 Uiso 1 1 calc GR . . .
H5B H -0.0398 0.2412 0.1598 0.072 Uiso 1 1 calc GR . . .
H5C H -0.0889 0.1854 0.2230 0.072 Uiso 1 1 calc GR . . .
C6 C -0.2023(14) 0.3018(11) 0.1950(10) 0.063(5) Uani 1 1 d . . . .
H6A H -0.2466 0.3370 0.2090 0.095 Uiso 1 1 calc GR . . .
H6B H -0.2374 0.2619 0.2037 0.095 Uiso 1 1 calc GR . . .
H6C H -0.1739 0.3182 0.1489 0.095 Uiso 1 1 calc GR . . .
C7 C 0.0236(11) 0.3403(8) 0.3200(7) 0.030(3) Uani 1 1 d . . . .
H7A H 0.0577 0.3009 0.3447 0.036 Uiso 1 1 calc R . . .
H7B H -0.0458 0.3385 0.3406 0.036 Uiso 1 1 calc R . . .
C8 C 0.0594(11) 0.4045(8) 0.3204(8) 0.033(3) Uani 1 1 d . . . .
H8A H 0.0231 0.4442 0.2980 0.040 Uiso 1 1 calc R . . .
H8B H 0.0518 0.4056 0.3651 0.040 Uiso 1 1 calc R . . .
N2 N 0.3223(9) 0.3165(6) 0.2586(6) 0.028(3) Uani 1 1 d . . . .
Si2 Si 0.4344(3) 0.2781(2) 0.2330(2) 0.0340(10) Uani 1 1 d . . . .
C9 C 0.5291(12) 0.3413(9) 0.1992(9) 0.044(4) Uani 1 1 d . . . .
H9A H 0.5909 0.3192 0.1835 0.066 Uiso 1 1 calc GR . . .
H9B H 0.5343 0.3600 0.2330 0.066 Uiso 1 1 calc GR . . .
H9C H 0.5113 0.3776 0.1638 0.066 Uiso 1 1 calc GR . . .
C10 C 0.4254(11) 0.2385(9) 0.1720(8) 0.040(4) Uani 1 1 d . . . .
H10A H 0.3939 0.2708 0.1403 0.060 Uiso 1 1 calc GR . . .
H10B H 0.3877 0.1988 0.1930 0.060 Uiso 1 1 calc GR . . .
H10C H 0.4899 0.2249 0.1503 0.060 Uiso 1 1 calc GR . . .
C11 C 0.4760(12) 0.2028(9) 0.3036(9) 0.041(3) Uani 1 1 d . . . .
C12 C 0.5168(14) 0.2358(10) 0.3437(9) 0.054(5) Uani 1 1 d . . . .
H12A H 0.4682 0.2680 0.3594 0.081 Uiso 1 1 calc GR . . .
H12B H 0.5741 0.2592 0.3167 0.081 Uiso 1 1 calc GR . . .
H12C H 0.5339 0.2008 0.3804 0.081 Uiso 1 1 calc GR . . .
C13 C 0.3965(14) 0.1623(11) 0.3383(10) 0.061(5) Uani 1 1 d . . . .
H13A H 0.3627 0.1567 0.3080 0.091 Uiso 1 1 calc GR . . .
H13B H 0.3525 0.1843 0.3683 0.091 Uiso 1 1 calc GR . . .
H13C H 0.4199 0.1181 0.3622 0.091 Uiso 1 1 calc GR . . .
C14 C 0.5643(13) 0.1683(9) 0.2664(8) 0.046(4) Uani 1 1 d . . . .
H14A H 0.6160 0.1993 0.2470 0.069 Uiso 1 1 calc GR . . .
H14B H 0.5462 0.1560 0.2327 0.069 Uiso 1 1 calc GR . . .
H14C H 0.5866 0.1276 0.2962 0.069 Uiso 1 1 calc GR . . .
C15 C 0.3220(11) 0.3589(8) 0.3017(7) 0.028(3) Uani 1 1 d . . . .
H15A H 0.3577 0.3336 0.3346 0.033 Uiso 1 1 calc R . . .
H15B H 0.3556 0.4002 0.2758 0.033 Uiso 1 1 calc R . . .
C16 C 0.2252(11) 0.3777(8) 0.3335(7) 0.034(3) Uani 1 1 d . . . .
H16A H 0.2279 0.4125 0.3542 0.040 Uiso 1 1 calc R . . .
H16B H 0.1972 0.3379 0.3675 0.040 Uiso 1 1 calc R . . .
N3 N 0.2193(9) 0.4450(7) 0.1474(6) 0.031(2) Uani 1 1 d . . . .
Si3 Si 0.3027(3) 0.4795(2) 0.0800(2) 0.0308(10) Uani 1 1 d . . . .
C17 C 0.3718(11) 0.5393(9) 0.0971(7) 0.035(3) Uani 1 1 d . . . .
H17A H 0.3836 0.5200 0.1402 0.052 Uiso 1 1 calc GR . . .
H17B H 0.3343 0.5824 0.0948 0.052 Uiso 1 1 calc GR . . .
H17C H 0.4332 0.5465 0.0653 0.052 Uiso 1 1 calc GR . . .
C18 C 0.3920(11) 0.4140(8) 0.0568(7) 0.034(3) Uani 1 1 d . . . .
H18A H 0.3593 0.3802 0.0494 0.051 Uiso 1 1 calc GR . . .
H18B H 0.4252 0.3923 0.0913 0.051 Uiso 1 1 calc GR . . .
H18C H 0.4387 0.4346 0.0173 0.051 Uiso 1 1 calc GR . . .
C19 C 0.2518(11) 0.5265(8) 0.0072(7) 0.030(3) Uani 1 1 d . . . .
C20 C 0.2208(12) 0.4759(9) -0.0177(7) 0.039(4) Uani 1 1 d . . . .
H20A H 0.1689 0.4509 0.0151 0.059 Uiso 1 1 calc GR . . .
H20B H 0.2754 0.4444 -0.0277 0.059 Uiso 1 1 calc GR . . .
H20C H 0.1980 0.4993 -0.0566 0.059 Uiso 1 1 calc GR . . .
C21 C 0.3304(12) 0.5668(9) -0.0474(7) 0.040(4) Uani 1 1 d . . . .
H21A H 0.3873 0.5368 -0.0562 0.061 Uiso 1 1 calc GR . . .
H21B H 0.3475 0.6031 -0.0341 0.061 Uiso 1 1 calc GR . . .
H21C H 0.3060 0.5862 -0.0863 0.061 Uiso 1 1 calc GR . . .
C22 C 0.1669(12) 0.5746(9) 0.0250(8) 0.042(4) Uani 1 1 d . . . .
H22A H 0.1109 0.5489 0.0502 0.064 Uiso 1 1 calc GR . . .
H22B H 0.1521 0.6061 -0.0142 0.064 Uiso 1 1 calc GR . . .
H22C H 0.1833 0.5997 0.0506 0.064 Uiso 1 1 calc GR . . .
C23 C 0.1621(12) 0.4915(8) 0.1817(7) 0.031(3) Uani 1 1 d . . . .
H23A H 0.0929 0.4863 0.1882 0.038 Uiso 1 1 calc R . . .
H23B H 0.1758 0.5384 0.1561 0.038 Uiso 1 1 calc R . . .
C24 C 0.1873(12) 0.4763(8) 0.2474(7) 0.032(3) Uani 1 1 d . . . .
H24A H 0.2566 0.4811 0.2411 0.039 Uiso 1 1 calc R . . .
H24B H 0.1505 0.5085 0.2706 0.039 Uiso 1 1 calc R . . .
N4 N 0.1622(9) 0.4044(7) 0.2865(5) 0.029(2) Uani 1 1 d . . . .
O1 O 0.1859(8) 0.2000(5) 0.2539(5) 0.030(2) Uani 1 1 d . . . .
C25 C 0.1980(12) 0.1440(7) 0.2272(7) 0.033(3) Uani 1 1 d . . . .
H25A H 0.2669 0.1298 0.2152 0.040 Uiso 1 1 calc R . . .
H25B H 0.1719 0.1569 0.1885 0.040 Uiso 1 1 calc R . . .
C26 C 0.1440(15) 0.0875(9) 0.2788(8) 0.048(4) Uani 1 1 d . . . .
H26A H 0.1749 0.0430 0.2758 0.057 Uiso 1 1 calc R . . .
H26B H 0.0765 0.0899 0.2760 0.057 Uiso 1 1 calc R . . .
C27 C 0.1507(15) 0.1007(9) 0.3405(8) 0.045(4) Uani 1 1 d . . . .
H27A H 0.0980 0.0807 0.3771 0.054 Uiso 1 1 calc R . . .
H27B H 0.2130 0.0827 0.3514 0.054 Uiso 1 1 calc R . . .
C28 C 0.1416(13) 0.1762(8) 0.3231(7) 0.037(4) Uani 1 1 d . . . .
H28A H 0.0732 0.1926 0.3322 0.045 Uiso 1 1 calc R . . .
H28B H 0.1752 0.1925 0.3480 0.045 Uiso 1 1 calc R . . .
Th2 Th 0.09511(4) 0.20593(3) 0.59312(3) 0.02821(16) Uani 1 1 d . . . .
Cl2 Cl 0.1426(3) 0.2207(2) 0.46350(17) 0.0349(9) Uani 1 1 d . . . .
N5 N -0.0591(10) 0.1762(7) 0.6088(6) 0.037(3) Uani 1 1 d . . . .
Si4 Si -0.1464(3) 0.2157(3) 0.5664(2) 0.0351(11) Uani 1 1 d . . . .
C29 C -0.2594(13) 0.2401(10) 0.6204(8) 0.046(4) Uani 1 1 d . . . .
H29A H -0.2449 0.2706 0.6416 0.069 Uiso 1 1 calc GR . . .
H29B H -0.2861 0.1997 0.6530 0.069 Uiso 1 1 calc GR . . .
H29C H -0.3061 0.2628 0.5949 0.069 Uiso 1 1 calc GR . . .
C30 C -0.1013(13) 0.2946(9) 0.5060(8) 0.044(4) Uani 1 1 d . . . .
H30A H -0.0395 0.2845 0.4787 0.067 Uiso 1 1 calc GR . . .
H30B H -0.0930 0.3262 0.5280 0.067 Uiso 1 1 calc GR . . .
H30C H -0.1475 0.3146 0.4794 0.067 Uiso 1 1 calc GR . . .
C31 C -0.1786(12) 0.1607(9) 0.5222(7) 0.035(3) Uani 1 1 d . . . .
C32 C -0.2042(14) 0.0914(9) 0.5672(8) 0.048(4) Uani 1 1 d . . . .
H32A H -0.2631 0.0956 0.5997 0.072 Uiso 1 1 calc GR . . .
H32B H -0.1518 0.0709 0.5883 0.072 Uiso 1 1 calc GR . . .
H32C H -0.2144 0.0630 0.5425 0.072 Uiso 1 1 calc GR . . .
C33 C -0.2657(12) 0.1958(10) 0.4929(8) 0.044(4) Uani 1 1 d . . . .
H33A H -0.3193 0.2048 0.5269 0.066 Uiso 1 1 calc GR . . .
H33B H -0.2856 0.1663 0.4729 0.066 Uiso 1 1 calc GR . . .
H33C H -0.2469 0.2383 0.4604 0.066 Uiso 1 1 calc GR . . .
C34 C -0.0941(12) 0.1534(9) 0.4666(7) 0.037(4) Uani 1 1 d . . . .
H34A H -0.0456 0.1202 0.4833 0.056 Uiso 1 1 calc GR . . .
H34B H -0.0659 0.1969 0.4447 0.056 Uiso 1 1 calc GR . . .
H34C H -0.1169 0.1386 0.4361 0.056 Uiso 1 1 calc GR . . .
C35 C -0.0946(13) 0.1268(9) 0.6715(7) 0.043(4) Uani 1 1 d . . . .
H35A H -0.0551 0.0839 0.6739 0.051 Uiso 1 1 calc R . . .
H35B H -0.1617 0.1179 0.6756 0.051 Uiso 1 1 calc R . . .
C36 C -0.0899(13) 0.1536(10) 0.7272(8) 0.045(4) Uani 1 1 d . . . .
H36A H -0.1292 0.1965 0.7252 0.054 Uiso 1 1 calc R . . .
H36B H -0.1151 0.1207 0.7690 0.054 Uiso 1 1 calc R . . .
N6 N 0.0595(9) 0.2963(7) 0.6373(6) 0.032(3) Uani 1 1 d . . . .
Si5 Si 0.0626(4) 0.3789(3) 0.5915(2) 0.0426(12) Uani 1 1 d . . . .
C37 C 0.1084(13) 0.3803(8) 0.5053(7) 0.036(4) Uani 1 1 d . . . .
H37A H 0.0570 0.3700 0.4896 0.053 Uiso 1 1 calc GR . . .
H37B H 0.1623 0.3467 0.5014 0.053 Uiso 1 1 calc GR . . .
H37C H 0.1301 0.4251 0.4797 0.053 Uiso 1 1 calc GR . . .
C38 C -0.0622(15) 0.4230(10) 0.6027(9) 0.058(5) Uani 1 1 d . . . .
H38A H -0.0727 0.4441 0.6373 0.087 Uiso 1 1 calc GR . . .
H38B H -0.1104 0.3901 0.6138 0.087 Uiso 1 1 calc GR . . .
H38C H -0.0680 0.4576 0.5627 0.087 Uiso 1 1 calc GR . . .
C39 C 0.1446(15) 0.4293(9) 0.6090(9) 0.049(3) Uani 1 1 d . . . .
C40 C 0.2478(14) 0.4011(9) 0.5941(9) 0.050(4) Uani 1 1 d . . . .
H40A H 0.2638 0.3942 0.5514 0.075 Uiso 1 1 calc GR . . .
H40B H 0.2556 0.3581 0.6263 0.075 Uiso 1 1 calc GR . . .
H40C H 0.2907 0.4329 0.5950 0.075 Uiso 1 1 calc GR . . .
C41 C 0.1195(17) 0.4264(10) 0.6810(9) 0.063(5) Uani 1 1 d . . . .
H41A H 0.1231 0.3795 0.7072 0.095 Uiso 1 1 calc GR . . .
H41B H 0.0544 0.4464 0.6926 0.095 Uiso 1 1 calc GR . . .
H41C H 0.1652 0.4516 0.6886 0.095 Uiso 1 1 calc GR . . .
C42 C 0.1352(16) 0.5048(9) 0.5699(9) 0.053(5) Uani 1 1 d . . . .
H42A H 0.0686 0.5225 0.5813 0.080 Uiso 1 1 calc GR . . .
H42B H 0.1535 0.5088 0.5238 0.080 Uiso 1 1 calc GR . . .
H42C H 0.1775 0.5305 0.5799 0.080 Uiso 1 1 calc GR . . .
C43 C 0.0000(13) 0.2851(9) 0.7034(8) 0.044(4) Uani 1 1 d . . . .
H43A H -0.0685 0.2891 0.7023 0.052 Uiso 1 1 calc R . . .
H43B H 0.0104 0.3207 0.7209 0.052 Uiso 1 1 calc R . . .
C44 C 0.0215(13) 0.2185(9) 0.7470(8) 0.042(4) Uani 1 1 d . . . .
H44A H 0.0874 0.2162 0.7528 0.051 Uiso 1 1 calc R . . .
H44B H -0.0236 0.2126 0.7896 0.051 Uiso 1 1 calc R . . .
N7 N 0.1619(10) 0.1052(7) 0.6439(6) 0.034(3) Uani 1 1 d . . . .
Si6 Si 0.1840(4) 0.0328(2) 0.6194(2) 0.0379(11) Uani 1 1 d . . . .
C45 C 0.1413(16) -0.0409(9) 0.6862(9) 0.060(5) Uani 1 1 d . . . .
H45A H 0.0717 -0.0348 0.7021 0.090 Uiso 1 1 calc GR . . .
H45B H 0.1731 -0.0461 0.7209 0.090 Uiso 1 1 calc GR . . .
H45C H 0.1562 -0.0812 0.6713 0.090 Uiso 1 1 calc GR . . .
C46 C 0.1166(14) 0.0425(9) 0.5566(8) 0.045(4) Uani 1 1 d . . . .
H46A H 0.1455 0.0763 0.5172 0.068 Uiso 1 1 calc GR . . .
H46B H 0.0495 0.0569 0.5721 0.068 Uiso 1 1 calc GR . . .
H46C H 0.1195 -0.0006 0.5476 0.068 Uiso 1 1 calc GR . . .
C47 C 0.3167(13) 0.0162(9) 0.5827(9) 0.044(3) Uani 1 1 d . . . .
C48 C 0.3750(14) 0.0174(9) 0.6290(9) 0.052(4) Uani 1 1 d . . . .
H48A H 0.3675 0.0622 0.6351 0.077 Uiso 1 1 calc GR . . .
H48B H 0.4428 0.0065 0.6114 0.077 Uiso 1 1 calc GR . . .
H48C H 0.3524 -0.0159 0.6703 0.077 Uiso 1 1 calc GR . . .
C49 C 0.3492(14) 0.0728(9) 0.5207(9) 0.051(4) Uani 1 1 d . . . .
H49A H 0.3300 0.1164 0.5291 0.076 Uiso 1 1 calc GR . . .
H49B H 0.3193 0.0696 0.4876 0.076 Uiso 1 1 calc GR . . .
H49C H 0.4192 0.0684 0.5058 0.076 Uiso 1 1 calc GR . . .
C50 C 0.3327(15) -0.0514(10) 0.5688(10) 0.060(5) Uani 1 1 d . . . .
H50A H 0.2879 -0.0538 0.5439 0.090 Uiso 1 1 calc GR . . .
H50B H 0.3220 -0.0874 0.6094 0.090 Uiso 1 1 calc GR . . .
H50C H 0.3987 -0.0565 0.5442 0.090 Uiso 1 1 calc GR . . .
C51 C 0.1659(12) 0.0983(9) 0.7121(8) 0.038(3) Uani 1 1 d . . . .
H51A H 0.2002 0.1353 0.7131 0.045 Uiso 1 1 calc R . . .
H51B H 0.1998 0.0550 0.7301 0.045 Uiso 1 1 calc R . . .
C52 C 0.0599(13) 0.1011(10) 0.7514(8) 0.048(4) Uani 1 1 d . . . .
H52A H 0.0267 0.0626 0.7520 0.058 Uiso 1 1 calc R . . .
H52B H 0.0581 0.0987 0.7962 0.058 Uiso 1 1 calc R . . .
N8 N 0.0128(10) 0.1642(7) 0.7207(6) 0.038(3) Uani 1 1 d . . . .
O2 O 0.2756(8) 0.2406(6) 0.5573(5) 0.034(2) Uani 1 1 d . . . .
C53 C 0.3270(12) 0.2229(9) 0.6070(7) 0.035(4) Uani 1 1 d . . . .
H53A H 0.3364 0.1734 0.6236 0.042 Uiso 1 1 calc R . . .
H53B H 0.2914 0.2408 0.6430 0.042 Uiso 1 1 calc R . . .
C54 C 0.4224(13) 0.2540(10) 0.5764(8) 0.046(4) Uani 1 1 d . . . .
H54A H 0.4731 0.2281 0.5979 0.056 Uiso 1 1 calc R . . .
H54B H 0.4183 0.3012 0.5773 0.056 Uiso 1 1 calc R . . .
C55 C 0.4406(14) 0.2496(12) 0.5085(9) 0.059(5) Uani 1 1 d . . . .
H55A H 0.4850 0.2836 0.4784 0.071 Uiso 1 1 calc R . . .
H55B H 0.4683 0.2043 0.5058 0.071 Uiso 1 1 calc R . . .
C56 C 0.3437(12) 0.2631(10) 0.4937(7) 0.047(4) Uani 1 1 d . . . .
H56A H 0.3314 0.3115 0.4731 0.056 Uiso 1 1 calc R . . .
H56B H 0.3382 0.2373 0.4649 0.056 Uiso 1 1 calc R . . .
Th3 Th 0.34638(4) 0.22050(3) 0.87057(3) 0.02665(15) Uani 1 1 d . . . .
Cl3 Cl 0.2723(3) 0.2287(2) 0.76880(18) 0.0375(10) Uani 1 1 d . . . .
N9 N 0.4719(9) 0.1401(7) 0.8528(6) 0.030(2) Uani 1 1 d . . . .
Si7 Si 0.4649(3) 0.0665(2) 0.8394(2) 0.0324(10) Uani 1 1 d . . . .
C57 C 0.4988(14) -0.0055(9) 0.9049(8) 0.047(4) Uani 1 1 d . . . .
H57A H 0.4647 0.0009 0.9467 0.070 Uiso 1 1 calc GR . . .
H57B H 0.5682 -0.0075 0.9008 0.070 Uiso 1 1 calc GR . . .
H57C H 0.4814 -0.0475 0.9016 0.070 Uiso 1 1 calc GR . . .
C58 C 0.3390(12) 0.0591(9) 0.8386(8) 0.044(4) Uani 1 1 d . . . .
H58A H 0.3196 0.0968 0.8048 0.065 Uiso 1 1 calc GR . . .
H58B H 0.2968 0.0600 0.8803 0.065 Uiso 1 1 calc GR . . .
H58C H 0.3340 0.0167 0.8304 0.065 Uiso 1 1 calc GR . . .
C59 C 0.5452(12) 0.0578(9) 0.7613(7) 0.036(3) Uani 1 1 d . . . .
C60 C 0.6511(12) 0.0644(10) 0.7574(8) 0.044(4) Uani 1 1 d . . . .
H60A H 0.6712 0.0302 0.7933 0.066 Uiso 1 1 calc GR . . .
H60B H 0.6590 0.1092 0.7596 0.066 Uiso 1 1 calc GR . . .
H60C H 0.6906 0.0581 0.7168 0.066 Uiso 1 1 calc GR . . .
C61 C 0.5365(15) -0.0101(9) 0.7524(9) 0.052(4) Uani 1 1 d . . . .
H61A H 0.4692 -0.0155 0.7553 0.077 Uiso 1 1 calc GR . . .
H61B H 0.5592 -0.0462 0.7861 0.077 Uiso 1 1 calc GR . . .
H61C H 0.5754 -0.0123 0.7102 0.077 Uiso 1 1 calc GR . . .
C62 C 0.5197(13) 0.1146(8) 0.7037(8) 0.039(4) Uani 1 1 d . . . .
H62A H 0.5581 0.1068 0.6634 0.059 Uiso 1 1 calc GR . . .
H62B H 0.5336 0.1581 0.7060 0.059 Uiso 1 1 calc GR . . .
H62C H 0.4514 0.1149 0.7053 0.059 Uiso 1 1 calc GR . . .
C63 C 0.5583(11) 0.1472(8) 0.8739(7) 0.030(3) Uani 1 1 d . . . .
H63A H 0.5886 0.1893 0.8462 0.036 Uiso 1 1 calc R . . .
H63B H 0.6057 0.1090 0.8696 0.036 Uiso 1 1 calc R . . .
C64 C 0.5293(11) 0.1487(8) 0.9443(7) 0.029(3) Uani 1 1 d . . . .
H64A H 0.4990 0.1067 0.9720 0.035 Uiso 1 1 calc R . . .
H64B H 0.5870 0.1519 0.9586 0.035 Uiso 1 1 calc R . . .
N10 N 0.4301(9) 0.3151(6) 0.8456(6) 0.032(3) Uani 1 1 d . . . .
Si8 Si 0.4946(4) 0.3594(3) 0.7709(2) 0.0410(12) Uani 1 1 d . . . .
C65 C 0.4991(14) 0.3138(10) 0.7123(8) 0.051(5) Uani 1 1 d . . . .
H65A H 0.4337 0.3057 0.7131 0.076 Uiso 1 1 calc GR . . .
H65B H 0.5361 0.2707 0.7234 0.076 Uiso 1 1 calc GR . . .
H65C H 0.5298 0.3408 0.6692 0.076 Uiso 1 1 calc GR . . .
C66 C 0.6232(13) 0.3615(9) 0.7717(9) 0.051(4) Uani 1 1 d . . . .
H66A H 0.6525 0.3155 0.7816 0.077 Uiso 1 1 calc GR . . .
H66B H 0.6266 0.3823 0.8043 0.077 Uiso 1 1 calc GR . . .
H66C H 0.6579 0.3878 0.7294 0.077 Uiso 1 1 calc GR . . .
C67 C 0.4404(15) 0.4479(10) 0.7432(10) 0.057(4) Uani 1 1 d . . . .
C68 C 0.4147(15) 0.4815(10) 0.7985(10) 0.057(5) Uani 1 1 d . . . .
H68A H 0.4735 0.4868 0.8097 0.085 Uiso 1 1 calc GR . . .
H68B H 0.3724 0.4533 0.8361 0.085 Uiso 1 1 calc GR . . .
H68C H 0.3819 0.5258 0.7844 0.085 Uiso 1 1 calc GR . . .
C69 C 0.5099(19) 0.4900(12) 0.6861(12) 0.090(6) Uani 1 1 d . . . .
H69A H 0.4959 0.5376 0.6841 0.135 Uiso 1 1 calc GR . . .
H69B H 0.5029 0.4831 0.6465 0.135 Uiso 1 1 calc GR . . .
H69C H 0.5758 0.4764 0.6908 0.135 Uiso 1 1 calc GR . . .
C70 C 0.3482(15) 0.4448(10) 0.7260(11) 0.063(5) Uani 1 1 d . . . .
H70A H 0.3357 0.4865 0.6936 0.094 Uiso 1 1 calc GR . . .
H70B H 0.2954 0.4391 0.7644 0.094 Uiso 1 1 calc GR . . .
H70C H 0.3532 0.4066 0.7087 0.094 Uiso 1 1 calc GR . . .
C71 C 0.4490(12) 0.3268(8) 0.9028(8) 0.037(3) Uani 1 1 d . . . .
H71A H 0.3878 0.3305 0.9344 0.044 Uiso 1 1 calc R . . .
H71B H 0.4810 0.3694 0.8901 0.044 Uiso 1 1 calc R . . .
C72 C 0.5119(12) 0.2695(8) 0.9321(8) 0.035(3) Uani 1 1 d . . . .
H72A H 0.5738 0.2663 0.9010 0.042 Uiso 1 1 calc R . . .
H72B H 0.5249 0.2761 0.9707 0.042 Uiso 1 1 calc R . . .
N11 N 0.2741(9) 0.1616(6) 0.9742(6) 0.029(2) Uani 1 1 d . . . .
Si9 Si 0.1595(3) 0.1332(3) 1.0009(2) 0.0374(11) Uani 1 1 d . . . .
C73 C 0.0727(12) 0.1857(10) 1.0459(8) 0.047(4) Uani 1 1 d . . . .
H73A H 0.0553 0.2278 1.0157 0.070 Uiso 1 1 calc GR . . .
H73B H 0.1020 0.1957 1.0762 0.070 Uiso 1 1 calc GR . . .
H73C H 0.0150 0.1612 1.0695 0.070 Uiso 1 1 calc GR . . .
C74 C 0.1146(13) 0.1353(11) 0.9286(8) 0.052(5) Uani 1 1 d . . . .
H74A H 0.1442 0.0967 0.9130 0.078 Uiso 1 1 calc GR . . .
H74B H 0.1318 0.1771 0.8946 0.078 Uiso 1 1 calc GR . . .
H74C H 0.0447 0.1331 0.9409 0.078 Uiso 1 1 calc GR . . .
C75 C 0.1531(16) 0.0435(10) 1.0562(9) 0.057(4) Uani 1 1 d . . . .
C76 C 0.2357(18) -0.0037(11) 1.0274(10) 0.073(5) Uani 1 1 d . . . .
H76A H 0.2299 -0.0500 1.0553 0.110 Uiso 1 1 calc GR . . .
H76B H 0.2981 0.0116 1.0244 0.110 Uiso 1 1 calc GR . . .
H76C H 0.2304 -0.0020 0.9845 0.110 Uiso 1 1 calc GR . . .
C77 C 0.1598(16) 0.0384(11) 1.1261(8) 0.060(5) Uani 1 1 d . . . .
H77A H 0.1497 -0.0077 1.1536 0.091 Uiso 1 1 calc GR . . .
H77B H 0.1105 0.0693 1.1434 0.091 Uiso 1 1 calc GR . . .
H77C H 0.2234 0.0505 1.1248 0.091 Uiso 1 1 calc GR . . .
C78 C 0.0559(18) 0.0166(13) 1.0629(10) 0.081(6) Uani 1 1 d . . . .
H78A H 0.0562 0.0061 1.0234 0.122 Uiso 1 1 calc GR . . .
H78B H 0.0042 0.0508 1.0703 0.122 Uiso 1 1 calc GR . . .
H78C H 0.0455 -0.0242 1.0993 0.122 Uiso 1 1 calc GR . . .
C79 C 0.3209(10) 0.1465(8) 1.0303(7) 0.027(3) Uani 1 1 d . . . .
H79A H 0.3519 0.1004 1.0382 0.033 Uiso 1 1 calc R . . .
H79B H 0.2715 0.1490 1.0696 0.033 Uiso 1 1 calc R . . .
C80 C 0.3959(11) 0.1973(8) 1.0156(7) 0.030(3) Uani 1 1 d . . . .
H80A H 0.3627 0.2410 1.0191 0.036 Uiso 1 1 calc R . . .
H80B H 0.4349 0.1816 1.0480 0.036 Uiso 1 1 calc R . . .
N12 N 0.4611(8) 0.2072(6) 0.9500(6) 0.027(2) Uani 1 1 d . . . .
O3 O 0.1958(7) 0.3005(6) 0.8853(5) 0.035(2) Uani 1 1 d . . . .
C81 C 0.134(4) 0.337(3) 0.838(2) 0.034(10) Uani 0.42(9) 1 d . P A 1
H81A H 0.1136 0.3059 0.8194 0.040 Uiso 0.42(9) 1 calc R P A 1
H81B H 0.1686 0.3734 0.8023 0.040 Uiso 0.42(9) 1 calc R P A 1
C82 C 0.046(5) 0.367(7) 0.880(5) 0.054(18) Uani 0.35(15) 1 d . P A 1
H82A H 0.0209 0.4107 0.8546 0.065 Uiso 0.35(15) 1 calc R P A 1
H82B H -0.0062 0.3358 0.8985 0.065 Uiso 0.35(15) 1 calc R P A 1
C83 C 0.0853(13) 0.3770(10) 0.9324(9) 0.047(4) Uani 1 1 d . . . .
H83A H 0.0431 0.3574 0.9750 0.057 Uiso 0.35(15) 1 calc R P A 1
H83B H 0.0884 0.4255 0.9264 0.057 Uiso 0.35(15) 1 calc R P A 1
H83C H 0.0371 0.3493 0.9671 0.057 Uiso 0.65(15) 1 calc R P A 2
H83D H 0.0834 0.4215 0.9395 0.057 Uiso 0.65(15) 1 calc R P A 2
C84 C 0.1855(12) 0.3419(10) 0.9283(9) 0.047(5) Uani 1 1 d . . . .
H84A H 0.2349 0.3754 0.9110 0.056 Uiso 1 1 calc R . . .
H84B H 0.1926 0.3136 0.9713 0.056 Uiso 1 1 calc R . . .
C81A C 0.106(3) 0.313(3) 0.858(3) 0.041(9) Uani 0.58(9) 1 d . P A 2
H81C H 0.0591 0.2790 0.8826 0.049 Uiso 0.58(9) 1 calc R P A 2
H81D H 0.1231 0.3141 0.8120 0.049 Uiso 0.58(9) 1 calc R P A 2
C82A C 0.069(5) 0.384(2) 0.867(2) 0.049(9) Uani 0.65(15) 1 d . P A 2
H82C H 0.1067 0.4198 0.8330 0.059 Uiso 0.65(15) 1 calc R P A 2
H82D H 0.0005 0.3933 0.8663 0.059 Uiso 0.65(15) 1 calc R P A 2

loop_
_atom_site_aniso_label
_atom_site_aniso_U_11
_atom_site_aniso_U_22
_atom_site_aniso_U_33
_atom_site_aniso_U_23
_atom_site_aniso_U_13
_atom_site_aniso_U_12
Th1 0.0269(3) 0.0325(3) 0.0183(3) -0.0103(2) -0.0078(2) 0.0028(3)
Cl1 0.038(2) 0.048(3) 0.0201(18) -0.0155(17) -0.0100(16) 0.0047(19)
N1 0.029(5) 0.023(6) 0.028(5) -0.003(4) -0.011(4) 0.004(4)
Si1 0.028(2) 0.048(3) 0.033(2) -0.007(2) -0.0127(19) 0.002(2)
C1 0.039(8) 0.042(9) 0.040(6) -0.007(5) -0.020(5) 0.004(7)
C2 0.049(9) 0.059(9) 0.059(10) -0.018(8) -0.019(8) 0.014(7)
C3 0.040(7) 0.051(7) 0.044(7) -0.005(5) -0.016(5) -0.003(5)
C4 0.058(10) 0.053(10) 0.047(7) -0.002(6) -0.009(6) -0.012(8)
C5 0.051(9) 0.051(8) 0.038(9) -0.002(7) -0.017(7) -0.002(7)
C6 0.052(9) 0.068(12) 0.073(11) -0.006(9) -0.035(8) -0.005(8)
C7 0.027(7) 0.033(7) 0.028(5) -0.009(5) -0.007(5) 0.003(5)
C8 0.035(6) 0.033(7) 0.032(7) -0.010(5) -0.008(5) 0.002(5)
N2 0.035(5) 0.032(6) 0.023(5) -0.013(5) -0.017(4) 0.007(4)
Si2 0.036(2) 0.036(3) 0.035(2) -0.014(2) -0.016(2) 0.003(2)
C9 0.033(7) 0.049(8) 0.052(9) -0.012(7) -0.017(6) -0.003(6)
C10 0.023(8) 0.056(10) 0.049(8) -0.024(7) -0.019(6) 0.009(7)
C11 0.037(7) 0.044(7) 0.049(6) -0.019(5) -0.024(5) 0.014(5)
C12 0.052(10) 0.071(11) 0.053(9) -0.030(8) -0.031(8) 0.017(8)
C13 0.054(8) 0.067(10) 0.055(9) -0.003(8) -0.020(7) -0.001(7)
C14 0.050(8) 0.051(9) 0.041(8) -0.015(7) -0.024(6) 0.013(7)
C15 0.040(6) 0.024(7) 0.028(6) -0.014(6) -0.021(5) 0.011(5)
C16 0.041(6) 0.038(8) 0.029(6) -0.016(5) -0.019(5) 0.013(5)
N3 0.037(6) 0.036(5) 0.020(4) -0.009(4) -0.008(4) -0.002(4)
Si3 0.033(2) 0.037(3) 0.023(2) -0.0089(18) -0.0079(18) 0.0012(19)
C17 0.036(8) 0.048(8) 0.019(7) -0.011(6) -0.002(6) -0.006(6)
C18 0.031(7) 0.040(7) 0.025(7) -0.008(6) 0.001(6) -0.003(6)
C19 0.029(6) 0.042(6) 0.015(5) -0.006(4) -0.002(4) -0.003(5)
C20 0.043(9) 0.051(8) 0.024(7) -0.011(6) -0.009(6) -0.003(7)
C21 0.040(7) 0.048(9) 0.022(6) 0.000(6) -0.001(5) 0.000(6)
C22 0.043(7) 0.060(9) 0.024(7) -0.015(7) -0.011(6) 0.011(6)
C23 0.044(8) 0.034(7) 0.018(5) -0.009(5) -0.008(5) 0.000(5)
C24 0.035(8) 0.043(6) 0.020(5) -0.013(4) -0.006(5) 0.001(5)
N4 0.029(5) 0.040(5) 0.019(4) -0.008(4) -0.008(4) 0.002(4)
O1 0.044(6) 0.027(4) 0.021(4) -0.011(3) -0.010(4) 0.004(4)
C25 0.049(9) 0.022(6) 0.029(6) -0.012(5) -0.009(6) 0.008(5)
C26 0.076(12) 0.036(7) 0.034(7) -0.014(5) -0.012(7) -0.008(7)
C27 0.070(12) 0.035(7) 0.029(6) -0.008(5) -0.010(6) -0.003(6)
C28 0.058(10) 0.033(6) 0.020(5) -0.009(4) -0.008(5) 0.000(6)
Th2 0.0407(4) 0.0291(3) 0.0183(3) -0.0076(2) -0.0126(3) -0.0008(3)
Cl2 0.055(3) 0.038(2) 0.0182(18) -0.0119(16) -0.0129(17) -0.005(2)
N5 0.043(5) 0.043(6) 0.027(5) -0.011(4) -0.014(4) -0.004(4)
Si4 0.040(3) 0.048(3) 0.025(2) -0.016(2) -0.0144(19) 0.002(2)
C29 0.051(7) 0.060(11) 0.033(7) -0.018(7) -0.017(6) 0.007(7)
C30 0.057(10) 0.044(7) 0.041(7) -0.019(6) -0.019(7) -0.001(6)
C31 0.037(6) 0.046(7) 0.025(6) -0.013(5) -0.012(5) 0.004(5)
C32 0.063(10) 0.051(7) 0.034(7) -0.011(6) -0.021(7) -0.004(6)
C33 0.040(7) 0.062(10) 0.033(8) -0.016(7) -0.017(6) 0.008(7)
C34 0.041(7) 0.049(10) 0.030(6) -0.019(6) -0.015(5) 0.001(6)
C35 0.050(8) 0.055(8) 0.025(5) -0.003(5) -0.016(5) -0.011(7)
C36 0.048(6) 0.062(10) 0.023(6) -0.004(6) -0.013(5) -0.008(6)
N6 0.046(6) 0.035(5) 0.025(4) -0.017(3) -0.023(4) 0.008(4)
Si5 0.070(3) 0.036(3) 0.033(2) -0.018(2) -0.030(2) 0.015(2)
C37 0.059(10) 0.022(8) 0.034(6) -0.014(5) -0.019(6) -0.001(7)
C38 0.078(8) 0.061(11) 0.040(9) -0.021(8) -0.029(7) 0.025(7)
C39 0.080(8) 0.036(7) 0.045(7) -0.020(5) -0.037(6) 0.013(5)
C40 0.083(8) 0.027(8) 0.059(10) -0.026(8) -0.041(7) 0.010(6)
C41 0.106(13) 0.056(11) 0.046(7) -0.024(7) -0.038(7) -0.004(9)
C42 0.090(13) 0.036(7) 0.043(8) -0.021(6) -0.029(8) 0.014(6)
C43 0.056(9) 0.052(7) 0.033(5) -0.020(5) -0.019(5) 0.001(6)
C44 0.043(9) 0.058(6) 0.030(6) -0.017(5) -0.014(6) 0.004(5)
N7 0.044(6) 0.033(5) 0.028(5) -0.008(4) -0.016(4) -0.004(4)
Si6 0.059(3) 0.024(2) 0.042(3) -0.010(2) -0.031(2) 0.001(2)
C45 0.078(12) 0.039(8) 0.059(8) -0.006(6) -0.019(8) -0.005(7)
C46 0.066(10) 0.032(9) 0.051(8) -0.017(7) -0.035(8) 0.003(8)
C47 0.055(6) 0.035(7) 0.056(7) -0.025(5) -0.026(5) 0.003(5)
C48 0.065(10) 0.038(10) 0.069(9) -0.023(8) -0.042(8) 0.008(8)
C49 0.057(10) 0.047(8) 0.060(8) -0.025(6) -0.024(6) 0.003(7)
C50 0.069(11) 0.051(8) 0.084(12) -0.042(8) -0.038(9) 0.009(7)
C51 0.051(7) 0.031(8) 0.038(6) -0.009(5) -0.022(5) 0.001(6)
C52 0.054(7) 0.058(7) 0.039(7) -0.016(5) -0.023(5) 0.003(5)
N8 0.042(5) 0.048(6) 0.025(5) -0.009(4) -0.011(4) -0.002(4)
O2 0.044(5) 0.044(6) 0.019(4) -0.009(4) -0.009(3) -0.012(4)
C53 0.044(7) 0.040(9) 0.028(6) -0.012(5) -0.013(5) -0.006(6)
C54 0.049(7) 0.065(12) 0.030(7) -0.013(7) -0.011(5) -0.018(7)
C55 0.051(7) 0.099(16) 0.038(7) -0.028(8) -0.009(5) -0.024(7)
C56 0.047(7) 0.076(12) 0.023(5) -0.014(6) -0.005(5) -0.030(7)
Th3 0.0287(3) 0.0338(4) 0.0238(3) -0.0136(3) -0.0129(2) 0.0027(3)
Cl3 0.044(2) 0.050(3) 0.026(2) -0.0169(19) -0.0151(18) 0.001(2)
N9 0.031(5) 0.042(5) 0.023(5) -0.013(4) -0.013(4) 0.003(4)
Si7 0.041(3) 0.035(3) 0.025(2) -0.0088(19) -0.0152(19) 0.000(2)
C57 0.067(11) 0.039(7) 0.043(7) -0.008(6) -0.031(8) -0.004(7)
C58 0.046(7) 0.045(10) 0.041(9) -0.007(8) -0.019(6) -0.002(6)
C59 0.043(6) 0.038(7) 0.026(5) -0.005(5) -0.016(4) 0.007(5)
C60 0.047(7) 0.060(11) 0.025(8) -0.010(7) -0.013(5) 0.003(6)
C61 0.069(11) 0.045(7) 0.043(9) -0.015(6) -0.019(8) 0.004(7)
C62 0.053(10) 0.037(8) 0.031(6) -0.009(5) -0.019(6) 0.003(6)
C63 0.026(6) 0.041(8) 0.030(6) -0.021(6) -0.010(5) 0.008(5)
C64 0.027(6) 0.038(7) 0.029(6) -0.017(5) -0.010(5) -0.001(5)
N10 0.035(6) 0.031(5) 0.038(5) -0.014(4) -0.016(4) -0.001(4)
Si8 0.047(3) 0.038(3) 0.042(3) -0.014(2) -0.014(2) -0.004(2)
C65 0.064(11) 0.049(10) 0.039(8) -0.018(7) 0.002(7) -0.021(8)
C66 0.058(7) 0.038(10) 0.060(11) -0.011(8) -0.017(7) -0.009(6)
C67 0.067(8) 0.049(7) 0.062(8) -0.017(5) -0.031(6) 0.003(5)
C68 0.063(11) 0.048(10) 0.072(9) -0.025(8) -0.030(8) 0.001(8)
C69 0.108(13) 0.068(11) 0.086(10) -0.016(8) -0.014(9) -0.015(9)
C70 0.079(9) 0.038(10) 0.088(13) -0.025(9) -0.047(9) 0.014(7)
C71 0.037(8) 0.035(6) 0.050(6) -0.020(5) -0.021(6) -0.005(5)
C72 0.032(7) 0.038(6) 0.041(7) -0.013(5) -0.014(6) -0.007(5)
N11 0.030(5) 0.030(6) 0.030(5) -0.011(4) -0.011(4) 0.001(4)
Si9 0.037(3) 0.057(3) 0.022(2) -0.012(2) -0.0073(19) -0.013(2)
C73 0.035(8) 0.067(10) 0.040(8) -0.018(8) -0.004(6) -0.011(7)
C74 0.040(9) 0.090(13) 0.027(7) -0.012(7) -0.002(6) -0.032(9)
C75 0.088(10) 0.058(7) 0.030(6) -0.012(5) -0.018(6) -0.016(6)
C76 0.116(12) 0.053(10) 0.044(10) -0.007(8) -0.008(8) -0.017(8)
C77 0.080(13) 0.073(12) 0.027(6) 0.000(7) -0.018(7) -0.024(10)
C78 0.109(11) 0.097(14) 0.044(10) -0.010(10) -0.022(8) -0.043(9)
C79 0.019(6) 0.042(8) 0.022(5) -0.014(5) -0.002(4) 0.000(5)
C80 0.029(6) 0.037(7) 0.028(5) -0.016(5) -0.005(4) -0.001(5)
N12 0.025(5) 0.035(5) 0.024(4) -0.014(4) -0.005(4) -0.001(4)
O3 0.034(5) 0.051(6) 0.030(5) -0.017(4) -0.019(4) 0.002(4)
C81 0.029(14) 0.039(19) 0.043(11) -0.014(12) -0.024(11) -0.003(15)
C82 0.040(13) 0.08(4) 0.06(2) -0.04(3) -0.027(15) 0.012(19)
C83 0.042(8) 0.051(10) 0.061(9) -0.027(8) -0.025(6) 0.008(7)
C84 0.038(7) 0.067(10) 0.052(9) -0.037(8) -0.025(7) 0.014(7)
C81A 0.037(11) 0.050(15) 0.046(19) -0.019(15) -0.026(13) 0.009(11)
C82A 0.042(16) 0.056(14) 0.062(12) -0.028(11) -0.028(12) 0.012(12)

loop_
_atom_type_symbol
_atom_type_description
_atom_type_scat_dispersion_real
_atom_type_scat_dispersion_imag
_atom_type_scat_source
C C 0.0033 0.0016 'International Tables Vol C Tables 4.2.6.8 and 6.1.1.4'
H H 0.0000 0.0000 'International Tables Vol C Tables 4.2.6.8 and 6.1.1.4'
Cl Cl 0.1484 0.1585 'International Tables Vol C Tables 4.2.6.8 and 6.1.1.4'
N N 0.0061 0.0033 'International Tables Vol C Tables 4.2.6.8 and 6.1.1.4'
O O 0.0106 0.0060 'International Tables Vol C Tables 4.2.6.8 and 6.1.1.4'
Si Si 0.0817 0.0704 'International Tables Vol C Tables 4.2.6.8 and 6.1.1.4'
Th Th -7.2400 8.8979 'International Tables Vol C Tables 4.2.6.8 and 6.1.1.4'

loop_
_geom_angle_atom_site_label_1
_geom_angle_atom_site_label_2
_geom_angle_atom_site_label_3
_geom_angle
N1 Th1 Cl1 106.1(3)
N1 Th1 N2 123.7(4)
N1 Th1 N3 98.9(4)
N1 Th1 N4 67.7(4)
N1 Th1 O1 84.4(4)
N2 Th1 Cl1 125.6(3)
N2 Th1 N3 97.7(4)
N2 Th1 N4 68.3(4)
N2 Th1 O1 85.7(4)
N3 Th1 Cl1 94.6(3)
N3 Th1 N4 70.5(4)
N3 Th1 O1 172.5(4)
N4 Th1 Cl1 161.9(3)
O1 Th1 Cl1 78.1(2)
O1 Th1 N4 117.0(3)
Si1 N1 Th1 127.9(7)
C7 N1 Th1 112.1(9)
C7 N1 Si1 118.4(10)
N1 Si1 C1 108.9(7)
N1 Si1 C2 111.6(8)
N1 Si1 C3 112.4(7)
C1 Si1 C2 107.2(8)
C3 Si1 C1 109.2(8)
C3 Si1 C2 107.3(9)
Si1 C1 H1A 109.5
Si1 C1 H1B 109.5
Si1 C1 H1C 109.5
H1A C1 H1B 109.5
H1A C1 H1C 109.5
H1B C1 H1C 109.5
Si1 C2 H2A 109.5
Si1 C2 H2B 109.5
Si1 C2 H2C 109.5
H2A C2 H2B 109.5
H2A C2 H2C 109.5
H2B C2 H2C 109.5
C4 C3 Si1 114.1(14)
C4 C3 C5 108.1(15)
C4 C3 C6 106.7(16)
C5 C3 Si1 110.5(13)
C6 C3 Si1 110.9(13)
C6 C3 C5 106.1(16)
C3 C4 H4A 109.5
C3 C4 H4B 109.5
C3 C4 H4C 109.5
H4A C4 H4B 109.5
H4A C4 H4C 109.5
H4B C4 H4C 109.5
C3 C5 H5A 109.5
C3 C5 H5B 109.5
C3 C5 H5C 109.5
H5A C5 H5B 109.5
H5A C5 H5C 109.5
H5B C5 H5C 109.5
C3 C6 H6A 109.5
C3 C6 H6B 109.5
C3 C6 H6C 109.5
H6A C6 H6B 109.5
H6A C6 H6C 109.5
H6B C6 H6C 109.5
N1 C7 H7A 109.8
N1 C7 H7B 109.8
N1 C7 C8 109.5(12)
H7A C7 H7B 108.2
C8 C7 H7A 109.8
C8 C7 H7B 109.8
C7 C8 H8A 110.5
C7 C8 H8B 110.5
H8A C8 H8B 108.7
N4 C8 C7 106.2(13)
N4 C8 H8A 110.5
N4 C8 H8B 110.5
Si2 N2 Th1 121.7(6)
C15 N2 Th1 121.2(8)
C15 N2 Si2 113.9(9)
N2 Si2 C9 110.7(7)
N2 Si2 C10 108.0(6)
N2 Si2 C11 113.1(7)
C9 Si2 C11 108.2(8)
C10 Si2 C9 111.2(8)
C10 Si2 C11 105.7(8)
Si2 C9 H9A 109.5
Si2 C9 H9B 109.5
Si2 C9 H9C 109.5
H9A C9 H9B 109.5
H9A C9 H9C 109.5
H9B C9 H9C 109.5
Si2 C10 H10A 109.5
Si2 C10 H10B 109.5
Si2 C10 H10C 109.5
H10A C10 H10B 109.5
H10A C10 H10C 109.5
H10B C10 H10C 109.5
C12 C11 Si2 107.1(12)
C13 C11 Si2 108.4(12)
C13 C11 C12 115.8(16)
C13 C11 C14 116.2(17)
C14 C11 Si2 102.8(11)
C14 C11 C12 105.5(14)
C11 C12 H12A 109.5
C11 C12 H12B 109.5
C11 C12 H12C 109.5
H12A C12 H12B 109.5
H12A C12 H12C 109.5
H12B C12 H12C 109.5
C11 C13 H13A 109.5
C11 C13 H13B 109.5
C11 C13 H13C 109.5
H13A C13 H13B 109.5
H13A C13 H13C 109.5
H13B C13 H13C 109.5
C11 C14 H14A 109.5
C11 C14 H14B 109.5
C11 C14 H14C 109.5
H14A C14 H14B 109.5
H14A C14 H14C 109.5
H14B C14 H14C 109.5
N2 C15 H15A 109.1
N2 C15 H15B 109.1
H15A C15 H15B 107.9
C16 C15 N2 112.3(12)
C16 C15 H15A 109.1
C16 C15 H15B 109.1
C15 C16 H16A 109.4
C15 C16 H16B 109.4
C15 C16 N4 111.2(12)
H16A C16 H16B 108.0
N4 C16 H16A 109.4
N4 C16 H16B 109.4
Si3 N3 Th1 128.9(7)
C23 N3 Th1 113.9(9)
C23 N3 Si3 116.1(10)
N3 Si3 C17 109.2(7)
N3 Si3 C18 110.5(7)
N3 Si3 C19 114.5(7)
C17 Si3 C19 108.8(7)
C18 Si3 C17 106.1(8)
C18 Si3 C19 107.2(7)
Si3 C17 H17A 109.5
Si3 C17 H17B 109.5
Si3 C17 H17C 109.5
H17A C17 H17B 109.5
H17A C17 H17C 109.5
H17B C17 H17C 109.5
Si3 C18 H18A 109.5
Si3 C18 H18B 109.5
Si3 C18 H18C 109.5
H18A C18 H18B 109.5
H18A C18 H18C 109.5
H18B C18 H18C 109.5
C20 C19 Si3 108.8(11)
C20 C19 C21 107.6(13)
C20 C19 C22 110.3(14)
C21 C19 Si3 110.1(10)
C22 C19 Si3 110.6(10)
C22 C19 C21 109.3(14)
C19 C20 H20A 109.5
C19 C20 H20B 109.5
C19 C20 H20C 109.5
H20A C20 H20B 109.5
H20A C20 H20C 109.5
H20B C20 H20C 109.5
C19 C21 H21A 109.5
C19 C21 H21B 109.5
C19 C21 H21C 109.5
H21A C21 H21B 109.5
H21A C21 H21C 109.5
H21B C21 H21C 109.5
C19 C22 H22A 109.5
C19 C22 H22B 109.5
C19 C22 H22C 109.5
H22A C22 H22B 109.5
H22A C22 H22C 109.5
H22B C22 H22C 109.5
N3 C23 H23A 109.8
N3 C23 H23B 109.8
N3 C23 C24 109.2(13)
H23A C23 H23B 108.3
C24 C23 H23A 109.8
C24 C23 H23B 109.8
C23 C24 H24A 110.0
C23 C24 H24B 110.0
H24A C24 H24B 108.4
N4 C24 C23 108.6(12)
N4 C24 H24A 110.0
N4 C24 H24B 110.0
C8 N4 Th1 111.6(9)
C8 N4 C16 111.0(11)
C8 N4 C24 109.3(12)
C16 N4 Th1 109.0(9)
C16 N4 C24 108.8(12)
C24 N4 Th1 107.1(8)
C25 O1 Th1 134.5(8)
C25 O1 C28 108.4(11)
C28 O1 Th1 116.3(8)
O1 C25 H25A 110.4
O1 C25 H25B 110.4
O1 C25 C26 106.7(12)
H25A C25 H25B 108.6
C26 C25 H25A 110.4
C26 C25 H25B 110.4
C25 C26 H26A 111.3
C25 C26 H26B 111.3
C25 C26 C27 102.4(14)
H26A C26 H26B 109.2
C27 C26 H26A 111.3
C27 C26 H26B 111.3
C26 C27 H27A 111.3
C26 C27 H27B 111.3
H27A C27 H27B 109.2
C28 C27 C26 102.3(13)
C28 C27 H27A 111.3
C28 C27 H27B 111.3
O1 C28 C27 105.9(12)
O1 C28 H28A 110.5
O1 C28 H28B 110.5
C27 C28 H28A 110.5
C27 C28 H28B 110.5
H28A C28 H28B 108.7
N5 Th2 Cl2 94.8(3)
N5 Th2 N6 99.0(5)
N5 Th2 N8 70.0(4)
N5 Th2 O2 171.6(4)
N6 Th2 Cl2 123.7(3)
N6 Th2 N8 68.9(4)
N6 Th2 O2 86.2(4)
N7 Th2 Cl2 108.7(3)
N7 Th2 N5 99.8(5)
N7 Th2 N6 122.0(4)
N7 Th2 N8 67.3(4)
N7 Th2 O2 82.7(4)
N8 Th2 Cl2 162.6(3)
O2 Th2 Cl2 76.9(2)
O2 Th2 N8 118.1(4)
Si4 N5 Th2 129.1(7)
C35 N5 Th2 114.1(10)
C35 N5 Si4 115.3(11)
N5 Si4 C29 111.7(7)
N5 Si4 C30 109.3(8)
N5 Si4 C31 112.5(7)
C29 Si4 C31 108.3(8)
C30 Si4 C29 106.7(9)
C30 Si4 C31 108.1(7)
Si4 C29 H29A 109.5
Si4 C29 H29B 109.5
Si4 C29 H29C 109.5
H29A C29 H29B 109.5
H29A C29 H29C 109.5
H29B C29 H29C 109.5
Si4 C30 H30A 109.5
Si4 C30 H30B 109.5
Si4 C30 H30C 109.5
H30A C30 H30B 109.5
H30A C30 H30C 109.5
H30B C30 H30C 109.5
C32 C31 Si4 111.3(11)
C32 C31 C33 109.5(14)
C32 C31 C34 109.5(14)
C33 C31 Si4 109.1(11)
C34 C31 Si4 109.9(11)
C34 C31 C33 107.5(12)
C31 C32 H32A 109.5
C31 C32 H32B 109.5
C31 C32 H32C 109.5
H32A C32 H32B 109.5
H32A C32 H32C 109.5
H32B C32 H32C 109.5
C31 C33 H33A 109.5
C31 C33 H33B 109.5
C31 C33 H33C 109.5
H33A C33 H33B 109.5
H33A C33 H33C 109.5
H33B C33 H33C 109.5
C31 C34 H34A 109.5
C31 C34 H34B 109.5
C31 C34 H34C 109.5
H34A C34 H34B 109.5
H34A C34 H34C 109.5
H34B C34 H34C 109.5
N5 C35 H35A 109.5
N5 C35 H35B 109.5
N5 C35 C36 110.5(14)
H35A C35 H35B 108.1
C36 C35 H35A 109.5
C36 C35 H35B 109.5
C35 C36 H36A 110.1
C35 C36 H36B 110.1
H36A C36 H36B 108.4
N8 C36 C35 108.0(14)
N8 C36 H36A 110.1
N8 C36 H36B 110.1
Si5 N6 Th2 123.2(6)
C43 N6 Th2 118.5(10)
C43 N6 Si5 114.8(11)
N6 Si5 C37 107.9(7)
N6 Si5 C38 110.8(9)
N6 Si5 C39 114.2(7)
C37 Si5 C38 109.1(8)
C37 Si5 C39 106.8(8)
C39 Si5 C38 107.9(9)
Si5 C37 H37A 109.5
Si5 C37 H37B 109.5
Si5 C37 H37C 109.5
H37A C37 H37B 109.5
H37A C37 H37C 109.5
H37B C37 H37C 109.5
Si5 C38 H38A 109.5
Si5 C38 H38B 109.5
Si5 C38 H38C 109.5
H38A C38 H38B 109.5
H38A C38 H38C 109.5
H38B C38 H38C 109.5
C40 C39 Si5 110.7(12)
C40 C39 C41 106.1(15)
C40 C39 C42 110.7(17)
C41 C39 Si5 111.7(15)
C41 C39 C42 107.2(14)
C42 C39 Si5 110.3(12)
C39 C40 H40A 109.5
C39 C40 H40B 109.5
C39 C40 H40C 109.5
H40A C40 H40B 109.5
H40A C40 H40C 109.5
H40B C40 H40C 109.5
C39 C41 H41A 109.5
C39 C41 H41B 109.5
C39 C41 H41C 109.5
H41A C41 H41B 109.5
H41A C41 H41C 109.5
H41B C41 H41C 109.5
C39 C42 H42A 109.5
C39 C42 H42B 109.5
C39 C42 H42C 109.5
H42A C42 H42B 109.5
H42A C42 H42C 109.5
H42B C42 H42C 109.5
N6 C43 H43A 108.9
N6 C43 H43B 108.9
N6 C43 C44 113.3(14)
H43A C43 H43B 107.7
C44 C43 H43A 108.9
C44 C43 H43B 108.9
C43 C44 H44A 109.5
C43 C44 H44B 109.5
H44A C44 H44B 108.1
N8 C44 C43 110.6(13)
N8 C44 H44A 109.5
N8 C44 H44B 109.5
Si6 N7 Th2 126.5(6)
C51 N7 Th2 114.6(10)
C51 N7 Si6 117.4(10)
N7 Si6 C45 111.2(8)
N7 Si6 C46 108.7(7)
N7 Si6 C47 112.6(7)
C45 Si6 C46 107.4(9)
C45 Si6 C47 109.1(9)
C46 Si6 C47 107.6(8)
Si6 C45 H45A 109.5
Si6 C45 H45B 109.5
Si6 C45 H45C 109.5
H45A C45 H45B 109.5
H45A C45 H45C 109.5
H45B C45 H45C 109.5
Si6 C46 H46A 109.5
Si6 C46 H46B 109.5
Si6 C46 H46C 109.5
H46A C46 H46B 109.5
H46A C46 H46C 109.5
H46B C46 H46C 109.5
C48 C47 Si6 109.0(13)
C48 C47 C49 107.4(15)
C48 C47 C50 110.4(15)
C49 C47 Si6 109.5(12)
C50 C47 Si6 110.0(13)
C50 C47 C49 110.5(16)
C47 C48 H48A 109.5
C47 C48 H48B 109.5
C47 C48 H48C 109.5
H48A C48 H48B 109.5
H48A C48 H48C 109.5
H48B C48 H48C 109.5
C47 C49 H49A 109.5
C47 C49 H49B 109.5
C47 C49 H49C 109.5
H49A C49 H49B 109.5
H49A C49 H49C 109.5
H49B C49 H49C 109.5
C47 C50 H50A 109.5
C47 C50 H50B 109.5
C47 C50 H50C 109.5
H50A C50 H50B 109.5
H50A C50 H50C 109.5
H50B C50 H50C 109.5
N7 C51 H51A 110.4
N7 C51 H51B 110.4
N7 C51 C52 106.6(13)
H51A C51 H51B 108.6
C52 C51 H51A 110.4
C52 C51 H51B 110.4
C51 C52 H52A 110.2
C51 C52 H52B 110.2
H52A C52 H52B 108.5
N8 C52 C51 107.8(14)
N8 C52 H52A 110.2
N8 C52 H52B 110.2
C36 N8 Th2 107.1(9)
C44 N8 Th2 106.3(10)
C44 N8 C36 111.7(14)
C52 N8 Th2 110.7(10)
C52 N8 C36 109.2(14)
C52 N8 C44 111.7(13)
C53 O2 Th2 116.1(8)
C53 O2 C56 109.4(12)
C56 O2 Th2 133.3(8)
O2 C53 H53A 110.6
O2 C53 H53B 110.6
O2 C53 C54 105.9(12)
H53A C53 H53B 108.7
C54 C53 H53A 110.6
C54 C53 H53B 110.6
C53 C54 H54A 111.4
C53 C54 H54B 111.4
C53 C54 C55 101.7(13)
H54A C54 H54B 109.3
C55 C54 H54A 111.4
C55 C54 H54B 111.4
C54 C55 H55A 110.9
C54 C55 H55B 110.9
H55A C55 H55B 108.9
C56 C55 C54 104.5(15)
C56 C55 H55A 110.9
C56 C55 H55B 110.9
O2 C56 C55 104.5(13)
O2 C56 H56A 110.9
O2 C56 H56B 110.9
C55 C56 H56A 110.9
C55 C56 H56B 110.9
H56A C56 H56B 108.9
N9 Th3 Cl3 97.5(3)
N9 Th3 N12 70.6(4)
N9 Th3 O3 172.7(4)
N10 Th3 Cl3 108.1(3)
N10 Th3 N9 101.1(5)
N10 Th3 N11 123.8(4)
N10 Th3 N12 67.7(4)
N10 Th3 O3 85.0(4)
N11 Th3 Cl3 121.6(3)
N11 Th3 N9 97.0(4)
N11 Th3 N12 69.4(4)
N11 Th3 O3 82.5(4)
N12 Th3 Cl3 165.5(3)
O3 Th3 Cl3 76.8(2)
O3 Th3 N12 115.8(3)
Si7 N9 Th3 127.2(7)
C63 N9 Th3 113.7(9)
C63 N9 Si7 116.8(10)
N9 Si7 C57 110.5(7)
N9 Si7 C58 108.6(8)
N9 Si7 C59 113.5(7)
C57 Si7 C59 107.2(8)
C58 Si7 C57 108.3(8)
C58 Si7 C59 108.6(8)
Si7 C57 H57A 109.5
Si7 C57 H57B 109.5
Si7 C57 H57C 109.5
H57A C57 H57B 109.5
H57A C57 H57C 109.5
H57B C57 H57C 109.5
Si7 C58 H58A 109.5
Si7 C58 H58B 109.5
Si7 C58 H58C 109.5
H58A C58 H58B 109.5
H58A C58 H58C 109.5
H58B C58 H58C 109.5
C60 C59 Si7 112.1(11)
C60 C59 C62 105.6(14)
C61 C59 Si7 111.0(12)
C61 C59 C60 108.3(15)
C61 C59 C62 109.0(13)
C62 C59 Si7 110.8(11)
C59 C60 H60A 109.5
C59 C60 H60B 109.5
C59 C60 H60C 109.5
H60A C60 H60B 109.5
H60A C60 H60C 109.5
H60B C60 H60C 109.5
C59 C61 H61A 109.5
C59 C61 H61B 109.5
C59 C61 H61C 109.5
H61A C61 H61B 109.5
H61A C61 H61C 109.5
H61B C61 H61C 109.5
C59 C62 H62A 109.5
C59 C62 H62B 109.5
C59 C62 H62C 109.5
H62A C62 H62B 109.5
H62A C62 H62C 109.5
H62B C62 H62C 109.5
N9 C63 H63A 109.7
N9 C63 H63B 109.7
N9 C63 C64 109.9(12)
H63A C63 H63B 108.2
C64 C63 H63A 109.7
C64 C63 H63B 109.7
C63 C64 H64A 109.8
C63 C64 H64B 109.8
H64A C64 H64B 108.2
N12 C64 C63 109.5(12)
N12 C64 H64A 109.8
N12 C64 H64B 109.8
Si8 N10 Th3 127.9(7)
C71 N10 Th3 113.0(10)
C71 N10 Si8 117.2(10)
N10 Si8 C65 109.0(7)
N10 Si8 C66 110.9(8)
N10 Si8 C67 112.0(9)
C65 Si8 C66 104.6(9)
C65 Si8 C67 110.0(9)
C66 Si8 C67 110.2(9)
Si8 C65 H65A 109.5
Si8 C65 H65B 109.5
Si8 C65 H65C 109.5
H65A C65 H65B 109.5
H65A C65 H65C 109.5
H65B C65 H65C 109.5
Si8 C66 H66A 109.5
Si8 C66 H66B 109.5
Si8 C66 H66C 109.5
H66A C66 H66B 109.5
H66A C66 H66C 109.5
H66B C66 H66C 109.5
C68 C67 Si8 110.6(13)
C69 C67 Si8 110.4(16)
C69 C67 C68 109.4(18)
C70 C67 Si8 108.9(14)
C70 C67 C68 106.8(17)
C70 C67 C69 110.7(19)
C67 C68 H68A 109.5
C67 C68 H68B 109.5
C67 C68 H68C 109.5
H68A C68 H68B 109.5
H68A C68 H68C 109.5
H68B C68 H68C 109.5
C67 C69 H69A 109.5
C67 C69 H69B 109.5
C67 C69 H69C 109.5
H69A C69 H69B 109.5
H69A C69 H69C 109.5
H69B C69 H69C 109.5
C67 C70 H70A 109.5
C67 C70 H70B 109.5
C67 C70 H70C 109.5
H70A C70 H70B 109.5
H70A C70 H70C 109.5
H70B C70 H70C 109.5
N10 C71 H71A 109.9
N10 C71 H71B 109.9
N10 C71 C72 108.9(13)
H71A C71 H71B 108.3
C72 C71 H71A 109.9
C72 C71 H71B 109.9
C71 C72 H72A 110.2
C71 C72 H72B 110.2
H72A C72 H72B 108.5
N12 C72 C71 107.7(12)
N12 C72 H72A 110.2
N12 C72 H72B 110.2
Si9 N11 Th3 126.8(6)
C79 N11 Th3 123.1(9)
C79 N11 Si9 110.1(9)
N11 Si9 C73 113.1(7)
N11 Si9 C74 108.5(7)
N11 Si9 C75 113.7(8)
C73 Si9 C74 107.7(9)
C73 Si9 C75 106.0(9)
C74 Si9 C75 107.5(9)
Si9 C73 H73A 109.5
Si9 C73 H73B 109.5
Si9 C73 H73C 109.5
H73A C73 H73B 109.5
H73A C73 H73C 109.5
H73B C73 H73C 109.5
Si9 C74 H74A 109.5
Si9 C74 H74B 109.5
Si9 C74 H74C 109.5
H74A C74 H74B 109.5
H74A C74 H74C 109.5
H74B C74 H74C 109.5
C76 C75 Si9 110.3(14)
C77 C75 Si9 112.8(14)
C77 C75 C76 109.2(17)
C78 C75 Si9 109.6(15)
C78 C75 C76 108.3(18)
C78 C75 C77 106.5(16)
C75 C76 H76A 109.5
C75 C76 H76B 109.5
C75 C76 H76C 109.5
H76A C76 H76B 109.5
H76A C76 H76C 109.5
H76B C76 H76C 109.5
C75 C77 H77A 109.5
C75 C77 H77B 109.5
C75 C77 H77C 109.5
H77A C77 H77B 109.5
H77A C77 H77C 109.5
H77B C77 H77C 109.5
C75 C78 H78A 109.5
C75 C78 H78B 109.5
C75 C78 H78C 109.5
H78A C78 H78B 109.5
H78A C78 H78C 109.5
H78B C78 H78C 109.5
N11 C79 H79A 109.7
N11 C79 H79B 109.7
N11 C79 C80 109.9(12)
H79A C79 H79B 108.2
C80 C79 H79A 109.7
C80 C79 H79B 109.7
C79 C80 H80A 109.0
C79 C80 H80B 109.0
H80A C80 H80B 107.8
N12 C80 C79 113.0(12)
N12 C80 H80A 109.0
N12 C80 H80B 109.0
C64 N12 Th3 107.1(8)
C64 N12 C72 111.4(12)
C64 N12 C80 113.1(12)
C72 N12 Th3 109.9(9)
C72 N12 C80 109.6(12)
C80 N12 Th3 105.6(8)
C81 O3 Th3 129.5(16)
C84 O3 Th3 119.1(8)
C84 O3 C81 106(2)
C84 O3 C81A 109.2(15)
C81A O3 Th3 131.6(13)
O3 C81 H81A 111.1
O3 C81 H81B 111.1
O3 C81 C82 103(3)
H81A C81 H81B 109.1
C82 C81 H81A 111.1
C82 C81 H81B 111.1
C81 C82 H82A 110.9
C81 C82 H82B 110.9
H82A C82 H82B 108.9
C83 C82 C81 104(3)
C83 C82 H82A 110.9
C83 C82 H82B 110.9
C82 C83 H83A 110.1
C82 C83 H83B 110.1
C82 C83 C84 108(2)
H83A C83 H83B 108.4
H83C C83 H83D 109.2
C84 C83 H83A 110.1
C84 C83 H83B 110.1
C84 C83 H83C 111.4
C84 C83 H83D 111.4
C82A C83 H83C 111.4
C82A C83 H83D 111.4
C82A C83 C84 102(2)
O3 C84 C83 106.2(13)
O3 C84 H84A 110.5
O3 C84 H84B 110.5
C83 C84 H84A 110.5
C83 C84 H84B 110.5
H84A C84 H84B 108.7
O3 C81A H81C 111.7
O3 C81A H81D 111.7
O3 C81A C82A 100(2)
H81C C81A H81D 109.5
C82A C81A H81C 111.7
C82A C81A H81D 111.7
C83 C82A C81A 102(2)
C83 C82A H82C 111.4
C83 C82A H82D 111.4
C81A C82A H82C 111.4
C81A C82A H82D 111.4
H82C C82A H82D 109.2

loop_
_geom_bond_atom_site_label_1
_geom_bond_atom_site_label_2
_geom_bond_distance
Th1 Cl1 2.733(4)
Th1 N1 2.291(12)
Th1 N2 2.332(11)
Th1 N3 2.346(13)
Th1 N4 2.660(12)
Th1 O1 2.642(10)
N1 Si1 1.710(12)
N1 C7 1.491(18)
Si1 C1 1.856(17)
Si1 C2 1.886(19)
Si1 C3 1.854(19)
C1 H1A 0.9800
C1 H1B 0.9800
C1 H1C 0.9800
C2 H2A 0.9800
C2 H2B 0.9800
C2 H2C 0.9800
C3 C4 1.53(2)
C3 C5 1.56(3)
C3 C6 1.53(2)
C4 H4A 0.9800
C4 H4B 0.9800
C4 H4C 0.9800
C5 H5A 0.9800
C5 H5B 0.9800
C5 H5C 0.9800
C6 H6A 0.9800
C6 H6B 0.9800
C6 H6C 0.9800
C7 H7A 0.9900
C7 H7B 0.9900
C7 C8 1.51(2)
C8 H8A 0.9900
C8 H8B 0.9900
C8 N4 1.482(19)
N2 Si2 1.744(13)
N2 C15 1.506(17)
Si2 C9 1.883(17)
Si2 C10 1.854(16)
Si2 C11 2.015(17)
C9 H9A 0.9800
C9 H9B 0.9800
C9 H9C 0.9800
C10 H10A 0.9800
C10 H10B 0.9800
C10 H10C 0.9800
C11 C12 1.56(2)
C11 C13 1.43(3)
C11 C14 1.55(2)
C12 H12A 0.9800
C12 H12B 0.9800
C12 H12C 0.9800
C13 H13A 0.9800
C13 H13B 0.9800
C13 H13C 0.9800
C14 H14A 0.9800
C14 H14B 0.9800
C14 H14C 0.9800
C15 H15A 0.9900
C15 H15B 0.9900
C15 C16 1.46(2)
C16 H16A 0.9900
C16 H16B 0.9900
C16 N4 1.505(17)
N3 Si3 1.698(13)
N3 C23 1.462(19)
Si3 C17 1.891(16)
Si3 C18 1.850(16)
Si3 C19 1.906(15)
C17 H17A 0.9800
C17 H17B 0.9800
C17 H17C 0.9800
C18 H18A 0.9800
C18 H18B 0.9800
C18 H18C 0.9800
C19 C20 1.51(2)
C19 C21 1.55(2)
C19 C22 1.53(2)
C20 H20A 0.9800
C20 H20B 0.9800
C20 H20C 0.9800
C21 H21A 0.9800
C21 H21B 0.9800
C21 H21C 0.9800
C22 H22A 0.9800
C22 H22B 0.9800
C22 H22C 0.9800
C23 H23A 0.9900
C23 H23B 0.9900
C23 C24 1.546(19)
C24 H24A 0.9900
C24 H24B 0.9900
C24 N4 1.53(2)
O1 C25 1.448(17)
O1 C28 1.473(17)
C25 H25A 0.9900
C25 H25B 0.9900
C25 C26 1.51(2)
C26 H26A 0.9900
C26 H26B 0.9900
C26 C27 1.53(2)
C27 H27A 0.9900
C27 H27B 0.9900
C27 C28 1.50(2)
C28 H28A 0.9900
C28 H28B 0.9900
Th2 Cl2 2.745(4)
Th2 N5 2.310(14)
Th2 N6 2.340(12)
Th2 N7 2.283(13)
Th2 N8 2.713(13)
Th2 O2 2.657(11)
N5 Si4 1.747(14)
N5 C35 1.48(2)
Si4 C29 1.875(18)
Si4 C30 1.857(18)
Si4 C31 1.909(17)
C29 H29A 0.9800
C29 H29B 0.9800
C29 H29C 0.9800
C30 H30A 0.9800
C30 H30B 0.9800
C30 H30C 0.9800
C31 C32 1.52(2)
C31 C33 1.57(2)
C31 C34 1.53(2)
C32 H32A 0.9800
C32 H32B 0.9800
C32 H32C 0.9800
C33 H33A 0.9800
C33 H33B 0.9800
C33 H33C 0.9800
C34 H34A 0.9800
C34 H34B 0.9800
C34 H34C 0.9800
C35 H35A 0.9900
C35 H35B 0.9900
C35 C36 1.55(2)
C36 H36A 0.9900
C36 H36B 0.9900
C36 N8 1.50(2)
N6 Si5 1.717(14)
N6 C43 1.48(2)
Si5 C37 1.873(16)
Si5 C38 1.902(19)
Si5 C39 1.883(19)
C37 H37A 0.9800
C37 H37B 0.9800
C37 H37C 0.9800
C38 H38A 0.9800
C38 H38B 0.9800
C38 H38C 0.9800
C39 C40 1.52(3)
C39 C41 1.55(2)
C39 C42 1.56(2)
C40 H40A 0.9800
C40 H40B 0.9800
C40 H40C 0.9800
C41 H41A 0.9800
C41 H41B 0.9800
C41 H41C 0.9800
C42 H42A 0.9800
C42 H42B 0.9800
C42 H42C 0.9800
C43 H43A 0.9900
C43 H43B 0.9900
C43 C44 1.48(2)
C44 H44A 0.9900
C44 H44B 0.9900
C44 N8 1.47(2)
N7 Si6 1.733(14)
N7 C51 1.512(19)
Si6 C45 1.835(19)
Si6 C46 1.868(16)
Si6 C47 1.91(2)
C45 H45A 0.9800
C45 H45B 0.9800
C45 H45C 0.9800
C46 H46A 0.9800
C46 H46B 0.9800
C46 H46C 0.9800
C47 C48 1.51(2)
C47 C49 1.54(3)
C47 C50 1.52(2)
C48 H48A 0.9800
C48 H48B 0.9800
C48 H48C 0.9800
C49 H49A 0.9800
C49 H49B 0.9800
C49 H49C 0.9800
C50 H50A 0.9800
C50 H50B 0.9800
C50 H50C 0.9800
C51 H51A 0.9900
C51 H51B 0.9900
C51 C52 1.56(2)
C52 H52A 0.9900
C52 H52B 0.9900
C52 N8 1.46(2)
O2 C53 1.433(17)
O2 C56 1.486(18)
C53 H53A 0.9900
C53 H53B 0.9900
C53 C54 1.51(2)
C54 H54A 0.9900
C54 H54B 0.9900
C54 C55 1.51(2)
C55 H55A 0.9900
C55 H55B 0.9900
C55 C56 1.50(2)
C56 H56A 0.9900
C56 H56B 0.9900
Th3 Cl3 2.728(4)
Th3 N9 2.340(13)
Th3 N10 2.311(13)
Th3 N11 2.313(13)
Th3 N12 2.679(11)
Th3 O3 2.570(11)
N9 Si7 1.683(14)
N9 C63 1.491(18)
Si7 C57 1.868(17)
Si7 C58 1.857(17)
Si7 C59 1.880(17)
C57 H57A 0.9800
C57 H57B 0.9800
C57 H57C 0.9800
C58 H58A 0.9800
C58 H58B 0.9800
C58 H58C 0.9800
C59 C60 1.54(2)
C59 C61 1.52(2)
C59 C62 1.55(2)
C60 H60A 0.9800
C60 H60B 0.9800
C60 H60C 0.9800
C61 H61A 0.9800
C61 H61B 0.9800
C61 H61C 0.9800
C62 H62A 0.9800
C62 H62B 0.9800
C62 H62C 0.9800
C63 H63A 0.9900
C63 H63B 0.9900
C63 C64 1.539(19)
C64 H64A 0.9900
C64 H64B 0.9900
C64 N12 1.479(19)
N10 Si8 1.734(14)
N10 C71 1.484(19)
Si8 C65 1.840(17)
Si8 C66 1.874(19)
Si8 C67 1.89(2)
C65 H65A 0.9800
C65 H65B 0.9800
C65 H65C 0.9800
C66 H66A 0.9800
C66 H66B 0.9800
C66 H66C 0.9800
C67 C68 1.55(3)
C67 C69 1.52(3)
C67 C70 1.50(3)
C68 H68A 0.9800
C68 H68B 0.9800
C68 H68C 0.9800
C69 H69A 0.9800
C69 H69B 0.9800
C69 H69C 0.9800
C70 H70A 0.9800
C70 H70B 0.9800
C70 H70C 0.9800
C71 H71A 0.9900
C71 H71B 0.9900
C71 C72 1.49(2)
C72 H72A 0.9900
C72 H72B 0.9900
C72 N12 1.480(19)
N11 Si9 1.730(13)
N11 C79 1.518(17)
Si9 C73 1.857(18)
Si9 C74 1.894(16)
Si9 C75 1.90(2)
C73 H73A 0.9800
C73 H73B 0.9800
C73 H73C 0.9800
C74 H74A 0.9800
C74 H74B 0.9800
C74 H74C 0.9800
C75 C76 1.58(3)
C75 C77 1.57(2)
C75 C78 1.54(3)
C76 H76A 0.9800
C76 H76B 0.9800
C76 H76C 0.9800
C77 H77A 0.9800
C77 H77B 0.9800
C77 H77C 0.9800
C78 H78A 0.9800
C78 H78B 0.9800
C78 H78C 0.9800
C79 H79A 0.9900
C79 H79B 0.9900
C79 C80 1.53(2)
C80 H80A 0.9900
C80 H80B 0.9900
C80 N12 1.498(18)
O3 C81 1.54(2)
O3 C84 1.458(18)
O3 C81A 1.54(2)
C81 H81A 0.9900
C81 H81B 0.9900
C81 C82 1.56(4)
C82 H82A 0.9900
C82 H82B 0.9900
C82 C83 1.52(3)
C83 H83A 0.9900
C83 H83B 0.9900
C83 H83C 0.9900
C83 H83D 0.9900
C83 C84 1.52(2)
C83 C82A 1.52(3)
C84 H84A 0.9900
C84 H84B 0.9900
C81A H81C 0.9900
C81A H81D 0.9900
C81A C82A 1.56(4)
C82A H82C 0.9900
C82A H82D 0.9900

loop_
_geom_torsion_atom_site_label_1
_geom_torsion_atom_site_label_2
_geom_torsion_atom_site_label_3
_geom_torsion_atom_site_label_4
_geom_torsion
Th1 N1 Si1 C1 -13.6(11)
Th1 N1 Si1 C2 -131.7(9)
Th1 N1 Si1 C3 107.6(10)
Th1 N1 C7 C8 65.2(13)
Th1 N2 Si2 C9 109.9(9)
Th1 N2 Si2 C10 -11.9(10)
Th1 N2 Si2 C11 -128.5(8)
Th1 N2 C15 C16 32.7(16)
Th1 N3 Si3 C17 -121.4(9)
Th1 N3 Si3 C18 -5.0(11)
Th1 N3 Si3 C19 116.3(9)
Th1 N3 C23 C24 56.5(14)
Th1 O1 C25 C26 -159.1(11)
Th1 O1 C28 C27 -174.3(10)
N1 Si1 C3 C4 63.6(15)
N1 Si1 C3 C5 -58.5(14)
N1 Si1 C3 C6 -175.9(13)
N1 C7 C8 N4 -57.1(15)
Si1 N1 C7 C8 -101.8(13)
C1 Si1 C3 C4 -175.5(13)
C1 Si1 C3 C5 62.4(13)
C1 Si1 C3 C6 -55.0(16)
C2 Si1 C3 C4 -59.6(15)
C2 Si1 C3 C5 178.3(12)
C2 Si1 C3 C6 60.9(16)
C7 N1 Si1 C1 151.0(11)
C7 N1 Si1 C2 32.9(14)
C7 N1 Si1 C3 -87.8(13)
C7 C8 N4 Th1 25.5(13)
C7 C8 N4 C16 -96.3(14)
C7 C8 N4 C24 143.7(12)
N2 C15 C16 N4 -48.0(18)
Si2 N2 C15 C16 -167.1(11)
C15 N2 Si2 C9 -50.1(12)
C15 N2 Si2 C10 -172.0(11)
C15 N2 Si2 C11 71.4(12)
C15 C16 N4 Th1 40.0(15)
C15 C16 N4 C8 163.3(13)
C15 C16 N4 C24 -76.4(16)
N3 C23 C24 N4 -61.4(16)
Si3 N3 C23 C24 -112.9(12)
C23 N3 Si3 C17 46.2(12)
C23 N3 Si3 C18 162.6(11)
C23 N3 Si3 C19 -76.2(12)
C23 C24 N4 Th1 35.8(13)
C23 C24 N4 C8 -85.2(14)
C23 C24 N4 C16 153.5(12)
O1 C25 C26 C27 -29.6(18)
C25 O1 C28 C27 14.3(17)
C25 C26 C27 C28 37.4(19)
C26 C27 C28 O1 -32.2(18)
C28 O1 C25 C26 10.0(17)
Th2 N5 Si4 C29 -122.6(10)
Th2 N5 Si4 C30 -4.7(11)
Th2 N5 Si4 C31 115.4(9)
Th2 N5 C35 C36 56.9(17)
Th2 N6 Si5 C37 -4.9(10)
Th2 N6 Si5 C38 114.5(9)
Th2 N6 Si5 C39 -123.4(9)
Th2 N6 C43 C44 38.2(17)
Th2 N7 Si6 C45 -132.5(10)
Th2 N7 Si6 C46 -14.4(12)
Th2 N7 Si6 C47 104.7(10)
Th2 N7 C51 C52 64.2(14)
Th2 O2 C53 C54 -174.2(10)
Th2 O2 C56 C55 -159.6(12)
N5 C35 C36 N8 -61.0(18)
Si4 N5 C35 C36 -110.3(13)
C35 N5 Si4 C29 42.3(14)
C35 N5 Si4 C30 160.1(12)
C35 N5 Si4 C31 -79.8(13)
C35 C36 N8 Th2 34.8(15)
C35 C36 N8 C44 150.9(14)
C35 C36 N8 C52 -85.1(16)
N6 Si5 C39 C40 62.4(15)
N6 Si5 C39 C41 -55.6(15)
N6 Si5 C39 C42 -174.7(12)
N6 C43 C44 N8 -55.1(19)
Si5 N6 C43 C44 -162.4(12)
C37 Si5 C39 C40 -56.8(14)
C37 Si5 C39 C41 -174.8(13)
C37 Si5 C39 C42 66.1(15)
C38 Si5 C39 C40 -173.9(13)
C38 Si5 C39 C41 68.1(15)
C38 Si5 C39 C42 -51.0(15)
C43 N6 Si5 C37 -163.2(11)
C43 N6 Si5 C38 -43.8(13)
C43 N6 Si5 C39 78.3(13)
C43 C44 N8 Th2 42.1(15)
C43 C44 N8 C36 -74.4(18)
C43 C44 N8 C52 163.0(15)
N7 C51 C52 N8 -57.3(17)
Si6 N7 C51 C52 -102.9(14)
C51 N7 Si6 C45 32.8(14)
C51 N7 Si6 C46 150.9(12)
C51 N7 Si6 C47 -90.0(13)
C51 C52 N8 Th2 28.0(15)
C51 C52 N8 C36 145.8(13)
C51 C52 N8 C44 -90.3(16)
O2 C53 C54 C55 -33.2(19)
C53 O2 C56 C55 6.7(19)
C53 C54 C55 C56 37(2)
C54 C55 C56 O2 -27(2)
C56 O2 C53 C54 16.9(18)
Th3 N9 Si7 C57 -117.2(9)
Th3 N9 Si7 C58 1.5(10)
Th3 N9 Si7 C59 122.3(8)
Th3 N9 C63 C64 53.0(15)
Th3 N10 Si8 C65 -6.4(12)
Th3 N10 Si8 C66 -121.0(9)
Th3 N10 Si8 C67 115.5(10)
Th3 N10 C71 C72 63.4(15)
Th3 N11 Si9 C73 -103.2(9)
Th3 N11 Si9 C74 16.3(12)
Th3 N11 Si9 C75 135.8(9)
Th3 N11 C79 C80 23.0(16)
Th3 O3 C81 C82 171(6)
Th3 O3 C84 C83 -173.7(11)
Th3 O3 C81A C82A -160(3)
N9 Si7 C59 C60 58.2(14)
N9 Si7 C59 C61 179.3(11)
N9 Si7 C59 C62 -59.5(13)
N9 C63 C64 N12 -61.3(16)
Si7 N9 C63 C64 -110.8(12)
C57 Si7 C59 C60 -64.1(14)
C57 Si7 C59 C61 57.0(13)
C57 Si7 C59 C62 178.2(12)
C58 Si7 C59 C60 179.1(12)
C58 Si7 C59 C61 -59.8(13)
C58 Si7 C59 C62 61.4(14)
C63 N9 Si7 C57 44.2(13)
C63 N9 Si7 C58 162.8(11)
C63 N9 Si7 C59 -76.3(12)
C63 C64 N12 Th3 37.7(13)
C63 C64 N12 C72 -82.4(14)
C63 C64 N12 C80 153.7(12)
N10 Si8 C67 C68 45.7(16)
N10 Si8 C67 C69 166.9(14)
N10 Si8 C67 C70 -71.3(16)
N10 C71 C72 N12 -59.3(17)
Si8 N10 C71 C72 -102.1(14)
C65 Si8 C67 C68 167.1(13)
C65 Si8 C67 C69 -71.7(17)
C65 Si8 C67 C70 50.1(18)
C66 Si8 C67 C68 -78.1(16)
C66 Si8 C67 C69 43.1(18)
C66 Si8 C67 C70 164.8(15)
C71 N10 Si8 C65 156.6(12)
C71 N10 Si8 C66 42.0(14)
C71 N10 Si8 C67 -81.5(13)
C71 C72 N12 Th3 29.4(14)
C71 C72 N12 C64 147.9(13)
C71 C72 N12 C80 -86.2(15)
N11 C79 C80 N12 -47.1(17)
Si9 N11 C79 C80 -153.2(10)
C79 N11 Si9 C73 72.8(12)
C79 N11 Si9 C74 -167.7(11)
C79 N11 Si9 C75 -48.2(12)
C79 C80 N12 Th3 45.6(14)
C79 C80 N12 C64 -71.2(15)
C79 C80 N12 C72 163.9(12)
O3 C81 C82 C83 28(10)
O3 C81A C82A C83 -41(5)
C81 O3 C84 C83 30(3)
C81 C82 C83 C84 -10(10)
C82 C83 C84 O3 -12(7)
C84 O3 C81 C82 -37(7)
C84 O3 C81A C82A 22(5)
C84 C83 C82A C81A 44(5)
C81A O3 C84 C83 4(3)
C82A C83 C84 O3 -30(3)

loop_
_platon_squeeze_void_nr
_platon_squeeze_void_average_x
_platon_squeeze_void_average_y
_platon_squeeze_void_average_z
_platon_squeeze_void_volume
_platon_squeeze_void_count_electrons
_platon_squeeze_void_content
1 0.000 0.500 0.000 8 0 ' '
2 0.214 0.801 -0.005 267 62 '2(C6 H14) '
3 0.500 0.500 0.500 326 71 '2(C6 H14) '
4 0.401 -0.054 0.429 19 2 ' '
5 0.599 0.054 0.571 20 2 ' '
6 0.786 0.199 0.005 268 62 '2(C6 H14) '
